data_4075303
loop_
_publ_author_name
'Shen, Hao'
'Chan, Hoi-Shan'
'Xie, Zuowei'

_publ_section_title
;
 Synthesis and Structural Characterization of New Carboranyl-Indenyl
 Ligands and Their Lanthanide Complexes
;
_journal_issue 10
_journal_name_full Organometallics
_journal_page_first 2617
_journal_paper_doi 10.1021/om0601955
_journal_volume 25
_journal_year 2006
_chemical_formula_sum 'C56 H102 B20 Cl Er2 Na O8.5'
_chemical_formula_weight 1520.54
_chemical_name_systematic
; 
 ? 
;
_space_group_IT_number 15
_symmetry_cell_setting monoclinic
_symmetry_space_group_name_Hall '-C 2yc'
_symmetry_space_group_name_H-M 'C 1 2/c 1'
_atom_sites_solution_hydrogens geom
_atom_sites_solution_primary direct
_atom_sites_solution_secondary difmap
_audit_creation_method SHELXL-97
_cell_angle_alpha 90.00
_cell_angle_beta 121.648(2)
_cell_angle_gamma 90.00
_cell_formula_units_Z 8
_cell_length_a 45.890(4)
_cell_length_b 10.9493(9)
_cell_length_c 35.572(3)
_cell_measurement_temperature 293(2)
_cell_volume 15216(2)
_computing_cell_refinement 'Bruker SMART'
_computing_data_collection 'Bruker SMART'
_computing_data_reduction 'Bruker SHELXTL'
_computing_molecular_graphics 'Bruker SHELXTL'
_computing_publication_material 'Bruker SHELXTL'
_computing_structure_refinement 'SHELXL-97 (Sheldrick, 1997)'
_computing_structure_solution 'SHELXS-97 (Sheldrick, 1990)'
_diffrn_ambient_temperature 293(2)
_diffrn_measured_fraction_theta_full 0.998
_diffrn_measured_fraction_theta_max 0.998
_diffrn_measurement_device_type 'CCD area detector'
_diffrn_measurement_method 'phi and omega scans'
_diffrn_radiation_monochromator graphite
_diffrn_radiation_source 'fine-focus sealed tube'
_diffrn_radiation_type MoK\a
_diffrn_radiation_wavelength 0.71073
_diffrn_reflns_av_R_equivalents 0.1137
_diffrn_reflns_av_sigmaI/netI 0.1364
_diffrn_reflns_limit_h_max 54
_diffrn_reflns_limit_h_min -49
_diffrn_reflns_limit_k_max 13
_diffrn_reflns_limit_k_min -13
_diffrn_reflns_limit_l_max 42
_diffrn_reflns_limit_l_min -42
_diffrn_reflns_number 37446
_diffrn_reflns_theta_full 25.00
_diffrn_reflns_theta_max 25.00
_diffrn_reflns_theta_min 1.04
_exptl_absorpt_coefficient_mu 2.277
_exptl_absorpt_correction_T_max 1.000
_exptl_absorpt_correction_T_min 0.708
_exptl_absorpt_correction_type sadabs
_exptl_crystal_colour pink
_exptl_crystal_density_diffrn 1.328
_exptl_crystal_density_method 'not measured'
_exptl_crystal_description block
_exptl_crystal_F_000 6160
_exptl_crystal_size_max 0.50
_exptl_crystal_size_mid 0.45
_exptl_crystal_size_min 0.30
_refine_diff_density_max 2.341
_refine_diff_density_min -1.440
_refine_diff_density_rms 0.208
_refine_ls_extinction_method none
_refine_ls_goodness_of_fit_ref 1.024
_refine_ls_hydrogen_treatment riding
_refine_ls_matrix_type full
_refine_ls_number_parameters 725
_refine_ls_number_reflns 13357
_refine_ls_number_restraints 29
_refine_ls_restrained_S_all 1.027
_refine_ls_R_factor_all 0.1181
_refine_ls_R_factor_gt 0.0831
_refine_ls_shift/su_max 0.099
_refine_ls_shift/su_mean 0.004
_refine_ls_structure_factor_coef Fsqd
_refine_ls_weighting_details 'calc w=1/[\s^2^(Fo^2^)+(0.1429P)^2^+0.0000P] where P=(Fo^2^+2Fc^2^)/3'
_refine_ls_weighting_scheme calc
_refine_ls_wR_factor_gt 0.2420
_refine_ls_wR_factor_ref 0.2602
_reflns_number_gt 8245
_reflns_number_total 13357
_reflns_threshold_expression >2sigma(I)
_cod_data_source_file om0601955si20060228_111331.cif
_cod_data_source_block 5b
_cod_original_sg_symbol_H-M C2/c
_cod_original_formula_sum 'C56 H102 B20 Cl Er2 Na O8.50'
_cod_database_code 4075303

loop_
_symmetry_equiv_pos_as_xyz
'x, y, z'
'-x, y, -z+1/2'
'x+1/2, y+1/2, z'
'-x+1/2, y+1/2, -z+1/2'
'-x, -y, -z'
'x, -y, z-1/2'
'-x+1/2, -y+1/2, -z'
'x+1/2, -y+1/2, z-1/2'

loop_
_atom_site_label
_atom_site_type_symbol
_atom_site_fract_x
_atom_site_fract_y
_atom_site_fract_z
_atom_site_U_iso_or_equiv
_atom_site_adp_type
_atom_site_occupancy
_atom_site_symmetry_multiplicity
_atom_site_calc_flag
_atom_site_refinement_flags
Er1 Er 0.325866(16) 0.33829(5) 0.74336(2) 0.0419(2) Uani 1 1 d .
Er2 Er 0.412970(15) 0.26546(5) 0.870112(19) 0.0406(2) Uani 1 1 d .
Cl1 Cl 0.37905(9) 0.4399(3) 0.81200(11) 0.0511(8) Uani 1 1 d .
Na1 Na 0.2500 0.7500 0.5000 0.088(3) Uani 1 2 d S
Na2 Na 0.0000 0.5736(10) 0.2500 0.093(3) Uani 1 2 d S
B2 B 0.3493(4) 0.1096(19) 0.7279(6) 0.063(5) Uani 1 1 d .
H2 H 0.3579 0.0255 0.7478 0.075 Uiso 1 1 calc R
B4 B 0.3097(5) 0.3082(19) 0.6650(5) 0.062(5) Uani 1 1 d .
H4 H 0.2856 0.3569 0.6539 0.074 Uiso 1 1 calc R
B5 B 0.3458(5) 0.3850(19) 0.6857(6) 0.061(5) Uani 1 1 d .
H5 H 0.3453 0.4854 0.6864 0.073 Uiso 1 1 calc R
B6 B 0.3830(5) 0.3215(16) 0.7310(6) 0.057(4) Uani 1 1 d .
H6 H 0.4056 0.3758 0.7541 0.068 Uiso 1 1 calc R
B7 B 0.3818(4) 0.1634(18) 0.7070(6) 0.058(5) Uani 1 1 d .
H7 H 0.4014 0.0915 0.7207 0.069 Uiso 1 1 calc R
B8 B 0.3403(5) 0.078(2) 0.6716(7) 0.077(6) Uani 1 1 d .
H8 H 0.3398 -0.0193 0.6634 0.093 Uiso 1 1 calc R
B9 B 0.3087(6) 0.180(2) 0.6307(7) 0.083(7) Uani 1 1 d .
H9 H 0.2865 0.1495 0.5992 0.100 Uiso 1 1 calc R
B10 B 0.3330(6) 0.329(2) 0.6360(7) 0.086(7) Uani 1 1 d .
H10 H 0.3254 0.3871 0.6069 0.104 Uiso 1 1 calc R
B11 B 0.3745(6) 0.314(2) 0.6758(6) 0.080(6) Uani 1 1 d .
H11 H 0.3937 0.3569 0.6705 0.096 Uiso 1 1 calc R
B12 B 0.3540(6) 0.187(3) 0.6475(7) 0.089(7) Uani 1 1 d .
H12 H 0.3620 0.1499 0.6255 0.107 Uiso 1 1 calc R
B2' B 0.3636(4) 0.1166(13) 0.8736(5) 0.041(3) Uani 1 1 d .
H2' H 0.3443 0.0558 0.8480 0.049 Uiso 1 1 calc R
B4' B 0.4241(5) 0.2144(15) 0.9449(5) 0.049(4) Uani 1 1 d .
H4' H 0.4514 0.2093 0.9563 0.058 Uiso 1 1 calc R
B5' B 0.4042(4) 0.3547(14) 0.9342(5) 0.043(4) Uani 1 1 d .
H5' H 0.4177 0.4427 0.9415 0.051 Uiso 1 1 calc R
B6' B 0.3618(4) 0.3553(14) 0.8864(5) 0.045(4) Uani 1 1 d .
H6' H 0.3490 0.4398 0.8687 0.054 Uiso 1 1 calc R
B7' B 0.3422(5) 0.2177(15) 0.8997(6) 0.049(4) Uani 1 1 d .
H7' H 0.3152 0.1896 0.8824 0.059 Uiso 1 1 calc R
B8' B 0.3669(5) 0.0800(15) 0.9250(6) 0.055(4) Uani 1 1 d .
H8' H 0.3542 -0.0047 0.9255 0.066 Uiso 1 1 calc R
B9' B 0.4066(5) 0.1174(17) 0.9680(6) 0.058(5) Uani 1 1 d .
H9' H 0.4217 0.0549 0.9958 0.069 Uiso 1 1 calc R
B10' B 0.4099(5) 0.2775(16) 0.9808(6) 0.056(4) Uani 1 1 d .
H10' H 0.4261 0.3126 1.0146 0.067 Uiso 1 1 calc R
B11' B 0.3695(4) 0.3417(16) 0.9412(6) 0.052(4) Uani 1 1 d .
H11' H 0.3592 0.4157 0.9518 0.063 Uiso 1 1 calc R
B12' B 0.3693(4) 0.1890(16) 0.9577(6) 0.054(4) Uani 1 1 d .
H12' H 0.3573 0.1705 0.9771 0.065 Uiso 1 1 calc R
O1 O 0.3073(3) 0.5433(8) 0.7271(4) 0.064(3) Uani 1 1 d .
O1' O 0.4569(2) 0.4164(9) 0.8989(3) 0.062(3) Uani 1 1 d .
O2 O 0.2292(4) 0.8782(15) 0.5349(5) 0.116(5) Uani 1 1 d D
O3 O 0.3045(3) 0.7410(12) 0.5648(4) 0.095(4) Uani 1 1 d D
O4 O 0.2712(5) 0.9390(15) 0.4798(6) 0.137(6) Uani 1 1 d D
O5 O 0.0330(5) 0.5809(18) 0.3230(5) 0.145(7) Uani 1 1 d D
O6 O -0.0379(5) 0.6816(14) 0.2614(7) 0.128(6) Uani 1 1 d D
O7 O 0.0000 0.3714(18) 0.2500 0.098(6) Uani 1 2 d S
O8 O 0.0757(7) 0.773(2) 0.0838(10) 0.169(9) Uani 1 1 d D
C1 C 0.3787(3) 0.2086(13) 0.7533(4) 0.044(3) Uani 1 1 d .
C3 C 0.3136(4) 0.1584(15) 0.6824(5) 0.063(4) Uani 1 1 d .
H3 H 0.2922 0.1068 0.6804 0.076 Uiso 1 1 calc R
C11 C 0.4063(4) 0.1708(12) 0.7965(5) 0.046(3) Uani 1 1 d .
C12 C 0.4392(4) 0.2246(14) 0.8195(5) 0.055(4) Uani 1 1 d .
H12 H 0.4462 0.2930 0.8108 0.065 Uiso 1 1 calc R
C13 C 0.4597(4) 0.1539(16) 0.8587(5) 0.061(4) Uani 1 1 d .
C14 C 0.4947(5) 0.1667(18) 0.8934(6) 0.077(5) Uani 1 1 d .
H14 H 0.5077 0.2323 0.8938 0.093 Uiso 1 1 calc R
C15 C 0.5086(5) 0.082(2) 0.9258(6) 0.081(6) Uani 1 1 d .
H15 H 0.5317 0.0859 0.9478 0.098 Uiso 1 1 calc R
C16 C 0.4885(7) -0.011(2) 0.9262(8) 0.106(8) Uani 1 1 d .
H16 H 0.4980 -0.0662 0.9496 0.127 Uiso 1 1 calc R
C17 C 0.4555(6) -0.0241(16) 0.8941(6) 0.077(5) Uani 1 1 d .
H17 H 0.4432 -0.0909 0.8946 0.093 Uiso 1 1 calc R
C18 C 0.4396(4) 0.0595(14) 0.8603(5) 0.055(4) Uani 1 1 d .
C19 C 0.4059(4) 0.0726(12) 0.8222(5) 0.050(3) Uani 1 1 d .
H19 H 0.3870 0.0248 0.8155 0.060 Uiso 1 1 calc R
C21 C 0.2816(5) 0.5917(18) 0.6817(6) 0.095(6) Uani 1 1 d .
H21A H 0.2915 0.5965 0.6634 0.113 Uiso 1 1 calc R
H21B H 0.2613 0.5406 0.6671 0.113 Uiso 1 1 calc R
C22 C 0.2738(10) 0.710(3) 0.6905(10) 0.191(17) Uani 1 1 d .
H22A H 0.2661 0.7626 0.6652 0.229 Uiso 1 1 calc R
H22B H 0.2558 0.7047 0.6970 0.229 Uiso 1 1 calc R
C23 C 0.3034(7) 0.7547(17) 0.7265(11) 0.146(12) Uani 1 1 d .
H23A H 0.2989 0.8254 0.7391 0.175 Uiso 1 1 calc R
H23B H 0.3203 0.7758 0.7189 0.175 Uiso 1 1 calc R
C24 C 0.3153(7) 0.6399(16) 0.7590(8) 0.120(9) Uani 1 1 d .
H24A H 0.3396 0.6428 0.7811 0.144 Uiso 1 1 calc R
H24B H 0.3023 0.6325 0.7732 0.144 Uiso 1 1 calc R
C31 C 0.2235(9) 0.838(2) 0.5699(10) 0.168(12) Uiso 1 1 d D
H31A H 0.2405 0.7786 0.5891 0.201 Uiso 1 1 calc R
H31B H 0.2009 0.8023 0.5574 0.201 Uiso 1 1 calc R
C32 C 0.2267(6) 0.9566(17) 0.5950(7) 0.103(7) Uani 1 1 d D
H32A H 0.2139 0.9514 0.6096 0.124 Uiso 1 1 calc R
H32B H 0.2505 0.9743 0.6168 0.124 Uiso 1 1 calc R
C33 C 0.2118(7) 1.052(2) 0.5592(10) 0.153(12) Uani 1 1 d D
H33A H 0.2204 1.1328 0.5715 0.184 Uiso 1 1 calc R
H33B H 0.1870 1.0532 0.5442 0.184 Uiso 1 1 calc R
C34 C 0.2234(11) 1.015(2) 0.5271(12) 0.216(17) Uiso 1 1 d D
H34A H 0.2058 1.0330 0.4967 0.259 Uiso 1 1 calc R
H34B H 0.2444 1.0572 0.5342 0.259 Uiso 1 1 calc R
C35 C 0.3290(10) 0.634(3) 0.5781(14) 0.30(3) Uiso 1 1 d D
H35A H 0.3326 0.6079 0.5548 0.366 Uiso 1 1 calc R
H35B H 0.3228 0.5654 0.5897 0.366 Uiso 1 1 calc R
C36 C 0.3581(12) 0.708(5) 0.6132(18) 0.29(3) Uiso 1 1 d D
H36A H 0.3791 0.6629 0.6317 0.346 Uiso 1 1 calc R
H36B H 0.3622 0.7848 0.6031 0.346 Uiso 1 1 calc R
C37 C 0.3349(14) 0.717(5) 0.6306(18) 0.31(3) Uiso 1 1 d D
H37A H 0.3434 0.7832 0.6517 0.369 Uiso 1 1 calc R
H37B H 0.3382 0.6424 0.6473 0.369 Uiso 1 1 calc R
C38 C 0.2968(15) 0.735(7) 0.6013(16) 0.51(6) Uiso 1 1 d D
H38A H 0.2831 0.6651 0.5996 0.611 Uiso 1 1 calc R
H38B H 0.2883 0.8102 0.6063 0.611 Uiso 1 1 calc R
C39 C 0.3352(19) 1.016(8) 0.473(3) 0.62(8) Uiso 1 1 d D
H39A H 0.3513 1.0758 0.4933 0.741 Uiso 1 1 calc R
H39B H 0.3430 0.9619 0.4583 0.741 Uiso 1 1 calc R
C40 C 0.2976(16) 1.034(7) 0.454(2) 0.52(6) Uiso 1 1 d D
H40A H 0.2866 1.0566 0.4227 0.618 Uiso 1 1 calc R
H40B H 0.2872 0.9591 0.4556 0.618 Uiso 1 1 calc R
C41 C 0.2930(19) 1.133(6) 0.479(3) 0.41(4) Uiso 1 1 d D
H41A H 0.2838 1.2075 0.4615 0.492 Uiso 1 1 calc R
H41B H 0.3140 1.1517 0.5064 0.492 Uiso 1 1 calc R
C42 C 0.267(2) 1.068(3) 0.486(3) 0.62(8) Uiso 1 1 d D
H42A H 0.2715 1.0836 0.5153 0.746 Uiso 1 1 calc R
H42B H 0.2439 1.0955 0.4644 0.746 Uiso 1 1 calc R
C43 C 0.0636(8) 0.514(3) 0.3457(10) 0.212(17) Uiso 1 1 d D
H43A H 0.0791 0.5374 0.3361 0.255 Uiso 1 1 calc R
H43B H 0.0591 0.4269 0.3407 0.255 Uiso 1 1 calc R
C44 C 0.0786(8) 0.545(3) 0.3936(9) 0.187(15) Uani 1 1 d D
H44A H 0.0768 0.4752 0.4091 0.225 Uiso 1 1 calc R
H44B H 0.1026 0.5656 0.4072 0.225 Uiso 1 1 calc R
C45 C 0.0596(10) 0.650(3) 0.3967(8) 0.23(2) Uani 1 1 d D
H45A H 0.0749 0.7174 0.4128 0.276 Uiso 1 1 calc R
H45B H 0.0474 0.6271 0.4111 0.276 Uiso 1 1 calc R
C46 C 0.0353(11) 0.683(3) 0.3493(10) 0.26(2) Uiso 1 1 d D
H46A H 0.0129 0.7024 0.3445 0.307 Uiso 1 1 calc R
H46B H 0.0436 0.7543 0.3414 0.307 Uiso 1 1 calc R
C47 C -0.0503(9) 0.625(3) 0.2856(11) 0.189(14) Uiso 1 1 d D
H47A H -0.0345 0.6346 0.3171 0.227 Uiso 1 1 calc R
H47B H -0.0549 0.5394 0.2784 0.227 Uiso 1 1 calc R
C48 C -0.0821(9) 0.696(3) 0.2699(12) 0.184(14) Uiso 1 1 d D
H48A H -0.1012 0.6555 0.2448 0.221 Uiso 1 1 calc R
H48B H -0.0871 0.7018 0.2932 0.221 Uiso 1 1 calc R
C49 C -0.0775(10) 0.815(3) 0.2577(13) 0.205(18) Uani 1 1 d D
H49A H -0.0681 0.8701 0.2826 0.246 Uiso 1 1 calc R
H49B H -0.0989 0.8474 0.2339 0.246 Uiso 1 1 calc R
C50 C -0.0532(8) 0.795(3) 0.2431(12) 0.184(14) Uani 1 1 d D
H50A H -0.0650 0.7925 0.2111 0.221 Uiso 1 1 calc R
H50B H -0.0361 0.8593 0.2539 0.221 Uiso 1 1 calc R
C51 C 0.0123(8) 0.2957(19) 0.2281(10) 0.142(11) Uani 1 1 d D
H51A H 0.0351 0.3200 0.2358 0.171 Uiso 1 1 calc R
H51B H -0.0029 0.2992 0.1962 0.171 Uiso 1 1 calc R
C52 C 0.0125(10) 0.169(2) 0.2457(13) 0.200(16) Uiso 1 1 d D
H52A H 0.0083 0.1071 0.2239 0.240 Uiso 1 1 calc R
H52B H 0.0344 0.1525 0.2724 0.240 Uiso 1 1 calc R
C53 C 0.0616(9) 0.755(3) 0.0384(13) 0.159(13) Uani 1 1 d D
H53A H 0.0440 0.8160 0.0221 0.191 Uiso 1 1 calc R
H53B H 0.0511 0.6754 0.0300 0.191 Uiso 1 1 calc R
C54 C 0.0881(9) 0.765(3) 0.0263(10) 0.154(12) Uani 1 1 d D
H54A H 0.0896 0.6896 0.0133 0.185 Uiso 1 1 calc R
H54B H 0.0823 0.8307 0.0051 0.185 Uiso 1 1 calc R
C55 C 0.1214(7) 0.7919(18) 0.0680(12) 0.144(12) Uani 1 1 d .
H55A H 0.1291 0.8741 0.0678 0.173 Uiso 1 1 calc R
H55B H 0.1389 0.7344 0.0722 0.173 Uiso 1 1 calc R
C56 C 0.1128(8) 0.777(2) 0.1045(10) 0.178(18) Uani 1 1 d D
H56A H 0.1230 0.7027 0.1210 0.214 Uiso 1 1 calc R
H56B H 0.1221 0.8455 0.1249 0.214 Uiso 1 1 calc R
C1' C 0.3496(3) 0.2453(11) 0.8560(4) 0.038(3) Uani 1 1 d .
C3' C 0.4008(4) 0.0973(12) 0.9187(5) 0.050(3) Uani 1 1 d .
H3' H 0.4125 0.0129 0.9159 0.060 Uiso 1 1 calc R
C11' C 0.3192(3) 0.2545(11) 0.8099(4) 0.037(3) Uani 1 1 d .
C12' C 0.2975(4) 0.3572(12) 0.7920(5) 0.053(4) Uani 1 1 d .
H12A H 0.3010 0.4314 0.8065 0.063 Uiso 1 1 calc R
C13' C 0.2698(3) 0.3319(13) 0.7492(4) 0.047(3) Uani 1 1 d .
C14' C 0.2411(4) 0.3950(16) 0.7167(5) 0.060(4) Uani 1 1 d .
H14A H 0.2384 0.4758 0.7222 0.072 Uiso 1 1 calc R
C15' C 0.2171(5) 0.346(2) 0.6776(6) 0.076(5) Uani 1 1 d .
H15A H 0.1986 0.3909 0.6563 0.092 Uiso 1 1 calc R
C16' C 0.2218(4) 0.225(2) 0.6710(6) 0.087(6) Uani 1 1 d .
H16A H 0.2048 0.1872 0.6453 0.105 Uiso 1 1 calc R
C17' C 0.2494(4) 0.1563(15) 0.6994(5) 0.061(4) Uani 1 1 d .
H17A H 0.2512 0.0760 0.6924 0.073 Uiso 1 1 calc R
C18' C 0.2757(4) 0.2080(13) 0.7402(5) 0.048(3) Uani 1 1 d .
C19' C 0.3061(3) 0.1663(11) 0.7771(4) 0.040(3) Uani 1 1 d .
H19A H 0.3160 0.0905 0.7793 0.048 Uiso 1 1 calc R
C21' C 0.4840(5) 0.4352(19) 0.9449(6) 0.089(6) Uani 1 1 d .
H21C H 0.4742 0.4589 0.9623 0.107 Uiso 1 1 calc R
H21D H 0.4970 0.3605 0.9572 0.107 Uiso 1 1 calc R
C22' C 0.5056(8) 0.529(3) 0.9456(8) 0.174(15) Uani 1 1 d .
H22C H 0.5276 0.4954 0.9535 0.209 Uiso 1 1 calc R
H22D H 0.5092 0.5903 0.9674 0.209 Uiso 1 1 calc R
C23' C 0.4897(6) 0.584(3) 0.9027(9) 0.145(11) Uani 1 1 d .
H23C H 0.4829 0.6674 0.9038 0.174 Uiso 1 1 calc R
H23D H 0.5055 0.5861 0.8924 0.174 Uiso 1 1 calc R
C24' C 0.4611(6) 0.5140(19) 0.8743(6) 0.106(7) Uani 1 1 d .
H24C H 0.4638 0.4794 0.8513 0.127 Uiso 1 1 calc R
H24D H 0.4408 0.5652 0.8604 0.127 Uiso 1 1 calc R

loop_
_atom_site_aniso_label
_atom_site_aniso_U_11
_atom_site_aniso_U_22
_atom_site_aniso_U_33
_atom_site_aniso_U_23
_atom_site_aniso_U_13
_atom_site_aniso_U_12
Er1 0.0384(4) 0.0436(4) 0.0448(4) 0.0005(3) 0.0227(3) 0.0011(3)
Er2 0.0369(4) 0.0407(4) 0.0446(4) 0.0010(3) 0.0217(3) 0.0002(3)
Cl1 0.051(2) 0.0458(18) 0.052(2) 0.0030(16) 0.0245(17) -0.0027(17)
Na1 0.071(7) 0.106(8) 0.070(6) -0.013(6) 0.025(5) 0.016(6)
Na2 0.095(8) 0.100(8) 0.083(7) 0.000 0.045(6) 0.000
B2 0.048(10) 0.082(13) 0.048(10) -0.014(9) 0.018(9) 0.014(10)
B4 0.052(11) 0.093(14) 0.035(9) -0.001(9) 0.020(8) 0.016(10)
B5 0.062(12) 0.070(12) 0.065(12) 0.009(10) 0.044(10) 0.015(10)
B6 0.050(11) 0.060(11) 0.068(12) -0.008(9) 0.037(10) -0.001(9)
B7 0.040(10) 0.082(13) 0.061(11) -0.003(10) 0.033(9) 0.015(9)
B8 0.055(12) 0.097(16) 0.082(14) -0.029(13) 0.038(11) 0.007(12)
B9 0.068(14) 0.13(2) 0.062(13) -0.016(13) 0.042(12) 0.007(14)
B10 0.086(17) 0.112(19) 0.062(13) 0.001(13) 0.039(12) 0.030(15)
B11 0.076(15) 0.112(18) 0.053(12) -0.002(12) 0.035(11) -0.004(14)
B12 0.064(14) 0.14(2) 0.068(14) -0.020(14) 0.039(12) 0.012(15)
B2' 0.038(8) 0.034(8) 0.048(9) 0.003(7) 0.021(7) 0.003(7)
B4' 0.053(10) 0.051(9) 0.049(10) 0.010(8) 0.032(9) 0.006(8)
B5' 0.045(9) 0.042(8) 0.037(8) 0.004(7) 0.019(7) 0.001(7)
B6' 0.041(9) 0.043(9) 0.048(9) -0.001(7) 0.022(8) -0.002(7)
B7' 0.056(10) 0.050(9) 0.060(10) -0.014(8) 0.043(9) -0.009(8)
B8' 0.058(11) 0.041(9) 0.057(11) 0.001(8) 0.024(9) 0.005(8)
B9' 0.059(11) 0.058(11) 0.044(10) 0.015(8) 0.019(9) 0.014(9)
B10' 0.053(11) 0.051(10) 0.062(11) 0.004(9) 0.030(9) 0.008(9)
B11' 0.045(10) 0.057(10) 0.060(11) 0.005(9) 0.031(9) 0.001(8)
B12' 0.046(10) 0.062(11) 0.064(11) 0.010(9) 0.036(9) 0.007(9)
O1 0.084(8) 0.038(5) 0.079(7) 0.010(5) 0.050(6) 0.007(5)
O1' 0.051(6) 0.065(7) 0.058(6) -0.001(5) 0.021(5) -0.022(5)
O2 0.162(15) 0.119(11) 0.104(11) -0.018(9) 0.096(11) -0.009(11)
O3 0.073(8) 0.111(10) 0.066(8) 0.001(7) 0.013(7) 0.024(8)
O4 0.148(15) 0.097(11) 0.162(15) -0.029(11) 0.078(13) -0.026(11)
O5 0.199(19) 0.149(15) 0.128(13) -0.002(12) 0.113(14) 0.048(14)
O6 0.174(18) 0.072(9) 0.195(18) 0.032(11) 0.137(16) 0.022(11)
O7 0.115(16) 0.114(14) 0.115(15) 0.000 0.094(14) 0.000
O8 0.141(19) 0.159(19) 0.19(2) -0.027(18) 0.076(19) -0.044(16)
C1 0.024(7) 0.051(8) 0.049(8) -0.001(7) 0.014(6) 0.005(6)
C3 0.041(9) 0.086(12) 0.064(10) -0.027(9) 0.028(8) -0.018(8)
C11 0.042(8) 0.044(8) 0.060(9) -0.017(7) 0.032(7) -0.005(7)
C12 0.048(9) 0.067(10) 0.064(10) 0.009(8) 0.040(8) 0.009(8)
C13 0.042(9) 0.082(12) 0.049(9) 0.006(8) 0.017(7) 0.030(9)
C14 0.066(12) 0.100(14) 0.072(12) -0.001(11) 0.040(10) 0.019(11)
C15 0.054(11) 0.108(16) 0.053(10) 0.010(11) 0.008(9) 0.033(12)
C16 0.12(2) 0.098(17) 0.107(18) 0.036(15) 0.068(17) 0.058(17)
C17 0.104(16) 0.066(11) 0.087(13) 0.024(10) 0.068(13) 0.044(11)
C18 0.058(10) 0.053(9) 0.056(9) 0.010(8) 0.031(8) 0.019(8)
C19 0.057(9) 0.038(7) 0.065(9) 0.003(7) 0.038(8) 0.008(7)
C21 0.091(15) 0.091(14) 0.089(14) 0.040(12) 0.038(12) 0.055(13)
C22 0.20(4) 0.21(4) 0.13(3) 0.08(3) 0.07(3) 0.13(3)
C23 0.13(2) 0.029(10) 0.22(3) 0.016(14) 0.05(2) 0.030(13)
C24 0.18(3) 0.050(11) 0.122(19) 0.021(12) 0.072(18) 0.045(14)
C32 0.129(19) 0.100(16) 0.126(18) -0.049(15) 0.098(16) -0.032(15)
C33 0.15(3) 0.111(19) 0.25(4) 0.06(2) 0.14(3) 0.051(19)
C44 0.17(3) 0.22(4) 0.13(3) 0.05(3) 0.05(2) -0.01(3)
C45 0.39(7) 0.13(3) 0.32(6) -0.02(3) 0.30(6) 0.02(3)
C49 0.22(4) 0.17(3) 0.21(4) -0.02(3) 0.10(3) 0.09(3)
C50 0.16(3) 0.22(4) 0.18(3) 0.01(3) 0.09(3) -0.03(3)
C51 0.19(3) 0.093(16) 0.22(3) -0.026(19) 0.16(3) -0.022(19)
C53 0.15(3) 0.14(3) 0.15(3) 0.04(2) 0.06(3) 0.00(2)
C54 0.17(3) 0.11(2) 0.12(2) -0.028(18) 0.04(3) 0.00(2)
C55 0.11(2) 0.044(11) 0.28(4) -0.042(18) 0.10(3) -0.020(13)
C56 0.36(6) 0.056(14) 0.17(3) -0.020(17) 0.18(4) -0.04(3)
C1' 0.037(7) 0.035(7) 0.045(7) 0.010(6) 0.024(6) 0.002(6)
C3' 0.058(9) 0.035(7) 0.060(9) 0.007(7) 0.032(8) 0.004(7)
C11' 0.027(6) 0.038(7) 0.046(8) 0.004(6) 0.019(6) -0.002(6)
C12' 0.044(8) 0.037(8) 0.065(10) -0.002(7) 0.020(8) 0.004(7)
C13' 0.038(8) 0.058(9) 0.042(8) 0.004(7) 0.019(7) 0.013(7)
C14' 0.039(8) 0.076(11) 0.060(10) 0.000(8) 0.023(8) 0.010(8)
C15' 0.058(11) 0.109(16) 0.053(11) 0.021(11) 0.023(9) 0.019(11)
C16' 0.038(10) 0.135(19) 0.061(11) 0.015(12) 0.006(9) 0.005(12)
C17' 0.049(9) 0.076(11) 0.062(10) -0.015(9) 0.032(8) -0.019(9)
C18' 0.056(9) 0.045(8) 0.053(9) -0.008(7) 0.035(8) -0.016(7)
C19' 0.034(7) 0.039(7) 0.046(8) 0.007(6) 0.020(6) -0.004(6)
C21' 0.067(12) 0.104(15) 0.068(12) -0.013(11) 0.015(10) -0.031(12)
C22' 0.17(3) 0.22(3) 0.085(17) -0.02(2) 0.039(18) -0.14(3)
C23' 0.11(2) 0.16(2) 0.15(2) 0.00(2) 0.053(18) -0.081(19)
C24' 0.108(17) 0.104(15) 0.084(14) 0.020(12) 0.036(12) -0.048(14)

loop_
_atom_type_symbol
_atom_type_description
_atom_type_scat_dispersion_real
_atom_type_scat_dispersion_imag
_atom_type_scat_source
C C 0.0033 0.0016 'International Tables Vol C Tables 4.2.6.8 and 6.1.1.4'
H H 0.0000 0.0000 'International Tables Vol C Tables 4.2.6.8 and 6.1.1.4'
B B 0.0013 0.0007 'International Tables Vol C Tables 4.2.6.8 and 6.1.1.4'
O O 0.0106 0.0060 'International Tables Vol C Tables 4.2.6.8 and 6.1.1.4'
Na Na 0.0362 0.0249 'International Tables Vol C Tables 4.2.6.8 and 6.1.1.4'
Cl Cl 0.1484 0.1585 'International Tables Vol C Tables 4.2.6.8 and 6.1.1.4'
Er Er -0.2586 4.9576 'International Tables Vol C Tables 4.2.6.8 and 6.1.1.4'

loop_
_geom_angle_atom_site_label_1
_geom_angle_atom_site_label_2
_geom_angle_atom_site_label_3
_geom_angle
_geom_angle_site_symmetry_1
_geom_angle_site_symmetry_3
O1 Er1 B4 89.7(5) . .
O1 Er1 Cl1 82.3(3) . .
B4 Er1 Cl1 132.7(5) . .
O1 Er1 C19' 128.5(4) . .
B4 Er1 C19' 116.2(6) . .
Cl1 Er1 C19' 104.7(3) . .
O1 Er1 C18' 107.8(4) . .
B4 Er1 C18' 98.0(6) . .
Cl1 Er1 C18' 128.9(3) . .
C19' Er1 C18' 30.6(4) . .
O1 Er1 C12' 81.3(4) . .
B4 Er1 C12' 140.7(5) . .
Cl1 Er1 C12' 84.0(3) . .
C19' Er1 C12' 50.0(4) . .
C18' Er1 C12' 50.3(4) . .
O1 Er1 C1 136.4(4) . .
B4 Er1 C1 78.1(5) . .
Cl1 Er1 C1 76.5(3) . .
C19' Er1 C1 93.8(4) . .
C18' Er1 C1 115.2(5) . .
C12' Er1 C1 132.5(4) . .
O1 Er1 C13' 78.8(4) . .
B4 Er1 C13' 110.3(5) . .
Cl1 Er1 C13' 113.5(3) . .
C19' Er1 C13' 51.3(4) . .
C18' Er1 C13' 31.5(4) . .
C12' Er1 C13' 30.5(4) . .
C1 Er1 C13' 144.7(4) . .
O1 Er1 B5 81.8(5) . .
B4 Er1 B5 36.6(6) . .
Cl1 Er1 B5 96.1(4) . .
C19' Er1 B5 144.8(5) . .
C18' Er1 B5 134.5(5) . .
C12' Er1 B5 162.9(5) . .
C1 Er1 B5 63.6(5) . .
C13' Er1 B5 141.6(5) . .
O1 Er1 C11' 110.1(4) . .
B4 Er1 C11' 145.9(6) . .
Cl1 Er1 C11' 78.8(3) . .
C19' Er1 C11' 30.1(4) . .
C18' Er1 C11' 50.4(4) . .
C12' Er1 C11' 30.5(4) . .
C1 Er1 C11' 102.4(4) . .
C13' Er1 C11' 51.0(4) . .
B5 Er1 C11' 166.0(5) . .
O1 Er1 C3 125.9(4) . .
B4 Er1 C3 37.9(6) . .
Cl1 Er1 C3 137.7(3) . .
C19' Er1 C3 82.6(5) . .
C18' Er1 C3 76.6(4) . .
C12' Er1 C3 126.7(4) . .
C1 Er1 C3 61.4(4) . .
C13' Er1 C3 103.5(4) . .
B5 Er1 C3 63.1(6) . .
C11' Er1 C3 112.1(4) . .
O1 Er1 B6 105.3(4) . .
B4 Er1 B6 65.4(6) . .
Cl1 Er1 B6 72.1(4) . .
C19' Er1 B6 125.6(5) . .
C18' Er1 B6 142.7(5) . .
C12' Er1 B6 153.8(5) . .
C1 Er1 B6 31.8(5) . .
C13' Er1 B6 173.7(5) . .
B5 Er1 B6 36.7(5) . .
C11' Er1 B6 129.9(5) . .
C3 Er1 B6 70.3(5) . .
O1' Er2 B4' 92.5(5) . .
O1' Er2 C19 128.7(4) . .
B4' Er2 C19 113.5(5) . .
O1' Er2 Cl1 81.5(3) . .
B4' Er2 Cl1 134.7(4) . .
C19 Er2 Cl1 104.6(3) . .
O1' Er2 C18 107.4(4) . .
B4' Er2 C18 95.6(5) . .
C19 Er2 C18 31.3(4) . .
Cl1 Er2 C18 129.1(3) . .
O1' Er2 C12 80.0(4) . .
B4' Er2 C12 140.1(5) . .
C19 Er2 C12 51.3(5) . .
Cl1 Er2 C12 83.3(3) . .
C18 Er2 C12 51.2(5) . .
O1' Er2 C13 79.4(5) . .
B4' Er2 C13 109.2(5) . .
C19 Er2 C13 51.0(5) . .
Cl1 Er2 C13 113.6(4) . .
C18 Er2 C13 30.5(5) . .
C12 Er2 C13 31.0(4) . .
O1' Er2 C11 108.9(4) . .
B4' Er2 C11 144.1(5) . .
C19 Er2 C11 31.0(4) . .
Cl1 Er2 C11 78.3(3) . .
C18 Er2 C11 51.1(4) . .
C12 Er2 C11 30.6(4) . .
C13 Er2 C11 50.6(4) . .
O1' Er2 C1' 136.6(4) . .
B4' Er2 C1' 77.1(5) . .
C19 Er2 C1' 93.4(4) . .
Cl1 Er2 C1' 77.1(3) . .
C18 Er2 C1' 115.5(4) . .
C12 Er2 C1' 133.2(4) . .
C13 Er2 C1' 143.9(5) . .
C11 Er2 C1' 103.2(4) . .
O1' Er2 B5' 81.6(4) . .
B4' Er2 B5' 38.5(5) . .
C19 Er2 B5' 144.8(5) . .
Cl1 Er2 B5' 96.4(3) . .
C18 Er2 B5' 134.2(4) . .
C12 Er2 B5' 161.5(5) . .
C13 Er2 B5' 141.3(5) . .
C11 Er2 B5' 167.0(5) . .
C1' Er2 B5' 63.9(4) . .
O1' Er2 C3' 126.5(4) . .
B4' Er2 C3' 35.2(5) . .
C19 Er2 C3' 82.7(4) . .
Cl1 Er2 C3' 137.6(3) . .
C18 Er2 C3' 77.1(4) . .
C12 Er2 C3' 128.1(4) . .
C13 Er2 C3' 103.4(5) . .
C11 Er2 C3' 113.2(4) . .
C1' Er2 C3' 60.7(4) . .
B5' Er2 C3' 63.0(4) . .
O1' Er2 B2' 153.1(4) . .
B4' Er2 B2' 63.1(5) . .
C19 Er2 B2' 74.8(4) . .
Cl1 Er2 B2' 107.0(3) . .
C18 Er2 B2' 87.2(5) . .
C12 Er2 B2' 125.7(5) . .
C13 Er2 B2' 117.7(5) . .
C11 Er2 B2' 97.8(4) . .
C1' Er2 B2' 32.1(4) . .
B5' Er2 B2' 72.2(5) . .
C3' Er2 B2' 33.7(4) . .
Er1 Cl1 Er2 107.46(12) . .
O3 Na1 O3 180.000(4) 7_566 .
O3 Na1 O2 88.7(5) 7_566 .
O3 Na1 O2 91.3(5) . .
O3 Na1 O2 91.3(5) 7_566 7_566
O3 Na1 O2 88.7(5) . 7_566
O2 Na1 O2 180.000(4) . 7_566
O3 Na1 O4 86.8(6) 7_566 7_566
O3 Na1 O4 93.2(6) . 7_566
O2 Na1 O4 90.8(5) . 7_566
O2 Na1 O4 89.2(5) 7_566 7_566
O3 Na1 O4 93.2(6) 7_566 .
O3 Na1 O4 86.8(6) . .
O2 Na1 O4 89.2(5) . .
O2 Na1 O4 90.8(5) 7_566 .
O4 Na1 O4 180.0(9) 7_566 .
O3 Na1 C38 151.5(8) 7_566 .
O3 Na1 C38 28.5(8) . .
O2 Na1 C38 69.3(9) . .
O2 Na1 C38 110.7(9) 7_566 .
O4 Na1 C38 76.1(14) 7_566 .
O4 Na1 C38 103.9(15) . .
O3 Na1 C38 28.5(8) 7_566 7_566
O3 Na1 C38 151.5(8) . 7_566
O2 Na1 C38 110.7(9) . 7_566
O2 Na1 C38 69.3(9) 7_566 7_566
O4 Na1 C38 103.9(15) 7_566 7_566
O4 Na1 C38 76.1(14) . 7_566
C38 Na1 C38 180.000(12) . 7_566
O7 Na2 O5 92.1(6) . .
O7 Na2 O5 92.1(6) . 2
O5 Na2 O5 175.9(12) . 2
O7 Na2 O6 120.8(5) . .
O5 Na2 O6 83.7(7) . .
O5 Na2 O6 94.2(8) 2 .
O7 Na2 O6 120.8(5) . 2
O5 Na2 O6 94.2(8) . 2
O5 Na2 O6 83.7(7) 2 2
O6 Na2 O6 118.4(9) . 2
C1 B2 C3 116.0(15) . .
C1 B2 B8 112.4(14) . .
C3 B2 B8 57.7(9) . .
C1 B2 Er1 65.8(8) . .
C3 B2 Er1 68.6(8) . .
B8 B2 Er1 118.3(11) . .
B5 B4 C3 115.8(14) . .
B5 B4 B10 56.3(11) . .
C3 B4 B10 109.8(13) . .
B5 B4 B9 110.9(14) . .
C3 B4 B9 58.5(11) . .
B10 B4 B9 63.1(12) . .
B5 B4 Er1 78.1(9) . .
C3 B4 Er1 79.1(8) . .
B10 B4 Er1 133.3(12) . .
B9 B4 Er1 136.7(12) . .
B4 B5 B10 68.0(13) . .
B4 B5 B11 112.2(15) . .
B10 B5 B11 59.8(12) . .
B4 B5 B6 118.2(14) . .
B10 B5 B6 117.5(14) . .
B11 B5 B6 61.9(10) . .
B4 B5 Er1 65.2(8) . .
B10 B5 Er1 132.1(14) . .
B11 B5 Er1 132.3(12) . .
B6 B5 Er1 77.4(8) . .
C1 B6 B5 117.5(14) . .
C1 B6 B11 121.1(15) . .
B5 B6 B11 57.7(11) . .
C1 B6 B7 61.4(10) . .
B5 B6 B7 99.2(12) . .
B11 B6 B7 62.2(11) . .
C1 B6 Er1 66.3(7) . .
B5 B6 Er1 65.9(7) . .
B11 B6 Er1 118.5(11) . .
B7 B6 Er1 107.9(9) . .
C1 B7 B12 133.0(13) . .
C1 B7 B8 102.3(11) . .
B12 B7 B8 56.6(12) . .
C1 B7 B11 102.8(12) . .
B12 B7 B11 53.6(12) . .
B8 B7 B11 103.4(13) . .
C1 B7 B6 48.8(8) . .
B12 B7 B6 103.4(14) . .
B8 B7 B6 122.0(12) . .
B11 B7 B6 55.7(10) . .
C3 B8 B12 104.0(16) . .
C3 B8 B9 59.5(10) . .
B12 B8 B9 62.0(13) . .
C3 B8 B2 55.9(9) . .
B12 B8 B2 117.7(16) . .
B9 B8 B2 112.4(13) . .
C3 B8 B7 100.6(12) . .
B12 B8 B7 59.9(12) . .
B9 B8 B7 109.3(16) . .
B2 B8 B7 67.1(10) . .
C3 B9 B8 57.5(11) . .
C3 B9 B12 99.4(14) . .
B8 B9 B12 57.8(13) . .
C3 B9 B4 57.5(10) . .
B8 B9 B4 102.0(14) . .
B12 B9 B4 97.1(15) . .
C3 B9 B10 105.4(14) . .
B8 B9 B10 105.5(15) . .
B12 B9 B10 55.9(13) . .
B4 B9 B10 58.6(11) . .
B5 B10 B11 61.9(12) . .
B5 B10 B12 103.4(15) . .
B11 B10 B12 58.5(13) . .
B5 B10 B4 55.6(11) . .
B11 B10 B4 104.3(15) . .
B12 B10 B4 99.4(16) . .
B5 B10 B9 106.1(15) . .
B11 B10 B9 109.8(17) . .
B12 B10 B9 59.4(13) . .
B4 B10 B9 58.2(12) . .
B10 B11 B12 63.3(14) . .
B10 B11 B5 58.4(12) . .
B12 B11 B5 104.4(16) . .
B10 B11 B6 114.7(15) . .
B12 B11 B6 115.0(16) . .
B5 B11 B6 60.3(10) . .
B10 B11 B7 110.4(17) . .
B12 B11 B7 60.4(13) . .
B5 B11 B7 100.9(13) . .
B6 B11 B7 62.1(10) . .
B11 B12 B10 58.2(14) . .
B11 B12 B8 119.9(16) . .
B10 B12 B8 114.8(15) . .
B11 B12 B9 113.9(16) . .
B10 B12 B9 64.6(14) . .
B8 B12 B9 60.2(13) . .
B11 B12 B7 66.0(12) . .
B10 B12 B7 110.8(15) . .
B8 B12 B7 63.5(12) . .
B9 B12 B7 110.7(14) . .
C1' B2' C3' 121.1(12) . .
C1' B2' B8' 114.4(11) . .
C3' B2' B8' 58.9(9) . .
C1' B2' Er2 68.2(7) . .
C3' B2' Er2 70.8(7) . .
B8' B2' Er2 121.8(9) . .
C3' B4' B5' 117.8(13) . .
C3' B4' B9' 57.9(9) . .
B5' B4' B9' 108.6(12) . .
C3' B4' B10' 109.3(12) . .
B5' B4' B10' 58.7(9) . .
B9' B4' B10' 59.6(9) . .
C3' B4' Er2 81.9(8) . .
B5' B4' Er2 77.1(7) . .
B9' B4' Er2 137.7(11) . .
B10' B4' Er2 134.8(10) . .
B4' B5' B10' 64.0(9) . .
B4' B5' B11' 108.3(11) . .
B10' B5' B11' 61.4(9) . .
B4' B5' B6' 113.5(12) . .
B10' B5' B6' 116.8(12) . .
B11' B5' B6' 61.1(9) . .
B4' B5' Er2 64.3(7) . .
B10' B5' Er2 127.5(9) . .
B11' B5' Er2 130.1(10) . .
B6' B5' Er2 76.6(7) . .
C1' B6' B11' 119.9(12) . .
C1' B6' B5' 119.1(12) . .
B11' B6' B5' 58.1(9) . .
C1' B6' B7' 60.8(8) . .
B11' B6' B7' 61.5(9) . .
B5' B6' B7' 100.2(11) . .
C1' B6' Er2 67.6(7) . .
B11' B6' Er2 118.4(9) . .
B5' B6' Er2 66.1(7) . .
B7' B6' Er2 108.5(8) . .
C1' B7' B12' 134.4(12) . .
C1' B7' B8' 102.6(10) . .
B12' B7' B8' 53.7(9) . .
C1' B7' B11' 101.9(10) . .
B12' B7' B11' 57.1(9) . .
B8' B7' B11' 102.7(12) . .
C1' B7' B6' 47.9(7) . .
B12' B7' B6' 106.7(11) . .
B8' B7' B6' 121.2(12) . .
B11' B7' B6' 55.6(8) . .
B12' B8' C3' 106.9(13) . .
B12' B8' B9' 62.8(11) . .
C3' B8' B9' 58.0(10) . .
B12' B8' B2' 120.0(12) . .
C3' B8' B2' 55.5(9) . .
B9' B8' B2' 109.9(13) . .
B12' B8' B7' 62.4(10) . .
C3' B8' B7' 102.6(11) . .
B9' B8' B7' 109.9(12) . .
B2' B8' B7' 67.2(9) . .
C3' B9' B8' 60.8(10) . .
C3' B9' B12' 104.2(12) . .
B8' B9' B12' 56.5(10) . .
C3' B9' B4' 56.3(9) . .
B8' B9' B4' 105.0(12) . .
B12' B9' B4' 105.5(12) . .
C3' B9' B10' 110.2(12) . .
B8' B9' B10' 111.8(13) . .
B12' B9' B10' 63.8(10) . .
B4' B9' B10' 62.2(10) . .
B5' B10' B9' 106.4(12) . .
B5' B10' B11' 59.0(9) . .
B9' B10' B11' 105.6(13) . .
B5' B10' B4' 57.3(9) . .
B9' B10' B4' 58.2(9) . .
B11' B10' B4' 101.5(12) . .
B5' B10' B12' 102.4(12) . .
B9' B10' B12' 56.6(10) . .
B11' B10' B12' 58.1(10) . .
B4' B10' B12' 97.7(12) . .
B5' B11' B12' 106.8(12) . .
B5' B11' B10' 59.6(9) . .
B12' B11' B10' 63.3(10) . .
B5' B11' B6' 60.8(9) . .
B12' B11' B6' 113.9(12) . .
B10' B11' B6' 114.8(12) . .
B5' B11' B7' 103.1(11) . .
B12' B11' B7' 58.1(9) . .
B10' B11' B7' 108.6(12) . .
B6' B11' B7' 62.9(9) . .
B8' B12' B9' 60.6(10) . .
B8' B12' B11' 117.7(13) . .
B9' B12' B11' 108.6(12) . .
B8' B12' B7' 64.0(10) . .
B9' B12' B7' 109.5(12) . .
B11' B12' B7' 64.8(10) . .
B8' B12' B10' 111.8(12) . .
B9' B12' B10' 59.7(10) . .
B11' B12' B10' 58.6(9) . .
B7' B12' B10' 110.2(12) . .
C24 O1 C21 108.4(13) . .
C24 O1 Er1 126.2(10) . .
C21 O1 Er1 125.0(10) . .
C24' O1' C21' 105.5(13) . .
C24' O1' Er2 126.8(10) . .
C21' O1' Er2 127.6(10) . .
C34 O2 C31 111.0(17) . .
C34 O2 Na1 124.4(14) . .
C31 O2 Na1 124.3(14) . .
C35 O3 C38 99.7(16) . .
C35 O3 Na1 125(2) . .
C38 O3 Na1 104(2) . .
C42 O4 C39 87(3) . .
C42 O4 Na1 130(3) . .
C39 O4 Na1 137.8(17) . .
C43 O5 C46 109(2) . .
C43 O5 Na2 121.1(16) . .
C46 O5 Na2 124.4(17) . .
C47 O6 C50 114(2) . .
C47 O6 Na2 118.1(17) . .
C50 O6 Na2 127.5(17) . .
C51 O7 C51 110(2) 2 .
C51 O7 Na2 125.1(11) 2 .
C51 O7 Na2 125.1(11) . .
C53 O8 C56 107(3) . .
C11 C1 B6 119.9(13) . .
C11 C1 B2 114.7(13) . .
B6 C1 B2 123.8(13) . .
C11 C1 B7 116.6(11) . .
B6 C1 B7 69.8(10) . .
B2 C1 B7 75.1(10) . .
C11 C1 Er1 121.4(9) . .
B6 C1 Er1 81.9(8) . .
B2 C1 Er1 81.2(8) . .
B7 C1 Er1 121.9(8) . .
B2 C3 B8 66.4(11) . .
B2 C3 B4 120.8(13) . .
B8 C3 B4 111.0(14) . .
B2 C3 B9 125.5(13) . .
B8 C3 B9 63.0(11) . .
B4 C3 B9 63.9(12) . .
B2 C3 Er1 77.0(8) . .
B8 C3 Er1 132.0(10) . .
B4 C3 Er1 62.9(7) . .
B9 C3 Er1 126.1(12) . .
C19 C11 C12 108.4(13) . .
C19 C11 C1 126.9(13) . .
C12 C11 C1 124.7(13) . .
C19 C11 Er2 72.4(7) . .
C12 C11 Er2 74.6(8) . .
C1 C11 Er2 120.9(9) . .
C11 C12 C13 107.1(14) . .
C11 C12 Er2 74.8(7) . .
C13 C12 Er2 74.6(8) . .
C18 C13 C12 109.1(13) . .
C18 C13 C14 119.9(15) . .
C12 C13 C14 131.0(18) . .
C18 C13 Er2 74.5(8) . .
C12 C13 Er2 74.4(8) . .
C14 C13 Er2 116.7(11) . .
C15 C14 C13 118.9(19) . .
C14 C15 C16 119.8(19) . .
C17 C16 C15 122(2) . .
C16 C17 C18 121(2) . .
C17 C18 C13 117.8(16) . .
C17 C18 C19 135.1(17) . .
C13 C18 C19 107.1(13) . .
C17 C18 Er2 121.2(10) . .
C13 C18 Er2 75.0(8) . .
C19 C18 Er2 72.4(8) . .
C11 C19 C18 108.2(13) . .
C11 C19 Er2 76.6(7) . .
C18 C19 Er2 76.2(8) . .
C22 C21 O1 103.2(18) . .
C23 C22 C21 107(2) . .
C22 C23 C24 101(2) . .
O1 C24 C23 99.2(17) . .
O2 C31 C32 103.4(19) . .
C33 C32 C31 104(2) . .
C32 C33 C34 105.2(19) . .
O2 C34 C33 103(2) . .
O3 C35 C36 92(3) . .
O3 C35 C37 69(2) . .
C36 C35 C37 48.7(19) . .
C37 C36 C35 82(4) . .
C36 C37 C38 123(4) . .
C36 C37 C35 49.3(19) . .
C38 C37 C35 83(3) . .
O3 C38 C37 84(3) . .
O3 C38 Na1 47.8(18) . .
C37 C38 Na1 131(2) . .
C40 C39 O4 35(5) . .
C41 C40 C39 108(2) . .
C40 C41 C42 97(6) . .
O4 C42 C41 105(5) . .
O5 C43 C44 105(2) . .
C45 C44 C43 109(2) . .
C44 C45 C46 103(2) . .
O5 C46 C45 107.6(18) . .
O6 C47 C48 100(2) . .
C49 C48 C47 108(3) . .
C48 C49 C50 104(2) . .
O6 C50 C49 105(2) . .
O7 C51 C52 103(2) . .
C52 C52 C51 106(2) 2 .
O8 C53 C54 112(3) . .
C55 C54 C53 107(3) . .
C54 C55 C56 104(2) . .
O8 C56 C55 109(3) . .
C11' C1' B6' 120.7(11) . .
C11' C1' B2' 117.2(11) . .
B6' C1' B2' 121.2(12) . .
C11' C1' B7' 118.1(11) . .
B6' C1' B7' 71.3(9) . .
B2' C1' B7' 73.7(9) . .
C11' C1' Er2 119.6(8) . .
B6' C1' Er2 81.0(8) . .
B2' C1' Er2 79.6(8) . .
B7' C1' Er2 122.3(9) . .
B2' C3' B4' 120.0(11) . .
B2' C3' B9' 122.1(12) . .
B4' C3' B9' 65.8(10) . .
B2' C3' B8' 65.6(9) . .
B4' C3' B8' 112.8(11) . .
B9' C3' B8' 61.2(10) . .
B2' C3' Er2 75.6(7) . .
B4' C3' Er2 62.9(7) . .
B9' C3' Er2 127.0(9) . .
B8' C3' Er2 131.0(9) . .
C19' C11' C12' 106.4(11) . .
C19' C11' C1' 128.2(11) . .
C12' C11' C1' 125.4(12) . .
C19' C11' Er1 72.5(7) . .
C12' C11' Er1 73.2(8) . .
C1' C11' Er1 120.9(8) . .
C13' C12' C11' 110.8(12) . .
C13' C12' Er1 75.7(8) . .
C11' C12' Er1 76.2(8) . .
C14' C13' C12' 136.3(14) . .
C14' C13' C18' 118.9(13) . .
C12' C13' C18' 104.8(12) . .
C14' C13' Er1 116.6(10) . .
C12' C13' Er1 73.8(8) . .
C18' C13' Er1 73.3(7) . .
C15' C14' C13' 124.1(16) . .
C14' C15' C16' 116.1(17) . .
C17' C16' C15' 124.8(18) . .
C16' C17' C18' 119.8(17) . .
C19' C18' C17' 135.9(14) . .
C19' C18' C13' 107.9(12) . .
C17' C18' C13' 116.1(14) . .
C19' C18' Er1 73.8(7) . .
C17' C18' Er1 120.4(9) . .
C13' C18' Er1 75.3(8) . .
C11' C19' C18' 110.0(12) . .
C11' C19' Er1 77.5(7) . .
C18' C19' Er1 75.6(7) . .
C22' C21' O1' 107.3(17) . .
C21' C22' C23' 109(2) . .
C24' C23' C22' 107(2) . .
C23' C24' O1' 109.9(17) . .

loop_
_geom_bond_atom_site_label_1
_geom_bond_atom_site_label_2
_geom_bond_distance
_geom_bond_site_symmetry_2
Er1 O1 2.363(9) .
Er1 B4 2.503(16) .
Er1 Cl1 2.627(4) .
Er1 C19' 2.638(12) .
Er1 C18' 2.661(13) .
Er1 C12' 2.662(15) .
Er1 C1 2.667(12) .
Er1 C13' 2.687(13) .
Er1 B5 2.697(16) .
Er1 C11' 2.700(12) .
Er1 C3 2.761(15) .
Er1 B6 2.884(17) .
Er2 O1' 2.384(9) .
Er2 B4' 2.496(15) .
Er2 C19 2.624(13) .
Er2 Cl1 2.639(3) .
Er2 C18 2.674(14) .
Er2 C12 2.678(13) .
Er2 C13 2.680(14) .
Er2 C11 2.679(13) .
Er2 C1' 2.687(12) .
Er2 B5' 2.700(15) .
Er2 C3' 2.775(13) .
Er2 B2' 2.846(15) .
Na1 O3 2.351(12) 7_566
Na1 O3 2.351(12) .
Na1 O2 2.380(14) .
Na1 O2 2.380(14) 7_566
Na1 O4 2.547(17) 7_566
Na1 O4 2.547(17) .
Na1 C38 3.08(5) .
Na1 C38 3.08(5) 7_566
Na2 O7 2.21(2) .
Na2 O5 2.217(16) .
Na2 O5 2.217(16) 2
Na2 O6 2.307(17) .
Na2 O6 2.307(17) 2
B2 C1 1.59(2) .
B2 C3 1.68(2) .
B2 B8 1.86(3) .
B4 B5 1.64(3) .
B4 C3 1.73(3) .
B4 B10 1.85(3) .
B4 B9 1.84(3) .
B5 B10 1.66(3) .
B5 B11 1.72(3) .
B5 B6 1.76(3) .
B6 C1 1.54(2) .
B6 B11 1.79(3) .
B6 B7 1.92(3) .
B7 C1 1.79(2) .
B7 B12 1.83(3) .
B7 B8 1.89(3) .
B7 B11 1.92(3) .
B8 C3 1.71(2) .
B8 B12 1.76(3) .
B8 B9 1.81(3) .
B9 C3 1.75(3) .
B9 B12 1.84(3) .
B9 B10 1.93(4) .
B10 B11 1.68(3) .
B10 B12 1.77(3) .
B11 B12 1.69(3) .
B2' C1' 1.539(18) .
B2' C3' 1.63(2) .
B2' B8' 1.80(2) .
B4' C3' 1.62(2) .
B4' B5' 1.73(2) .
B4' B9' 1.77(2) .
B4' B10' 1.84(2) .
B5' B10' 1.75(2) .
B5' B11' 1.74(2) .
B5' B6' 1.79(2) .
B6' C1' 1.52(2) .
B6' B11' 1.80(2) .
B6' B7' 1.94(2) .
B7' C1' 1.783(19) .
B7' B12' 1.79(2) .
B7' B8' 1.82(2) .
B7' B11' 1.91(2) .
B8' B12' 1.63(2) .
B8' C3' 1.69(2) .
B8' B9' 1.70(3) .
B9' C3' 1.65(2) .
B9' B12' 1.74(2) .
B9' B10' 1.80(2) .
B10' B11' 1.78(2) .
B10' B12' 1.87(3) .
B11' B12' 1.77(2) .
O1 C24 1.45(2) .
O1 C21 1.511(19) .
O1' C24' 1.455(19) .
O1' C21' 1.460(18) .
O2 C34 1.525(18) .
O2 C31 1.47(3) .
O3 C35 1.518(19) .
O3 C38 1.51(2) .
O4 C42 1.46(2) .
O4 C39 3.18(8) .
O5 C43 1.407(18) .
O5 C46 1.428(19) .
O6 C47 1.396(18) .
O6 C50 1.406(18) .
O7 C51 1.44(2) 2
O7 C51 1.44(2) .
O8 C53 1.40(4) .
O8 C56 1.462(19) .
C1 C11 1.449(19) .
C11 C19 1.418(19) .
C11 C12 1.41(2) .
C12 C13 1.43(2) .
C13 C18 1.41(2) .
C13 C14 1.43(2) .
C14 C15 1.35(2) .
C15 C16 1.38(3) .
C16 C17 1.34(3) .
C17 C18 1.37(2) .
C18 C19 1.43(2) .
C21 C22 1.42(4) .
C22 C23 1.38(4) .
C23 C24 1.60(3) .
C31 C32 1.540(17) .
C32 C33 1.508(17) .
C33 C34 1.548(18) .
C35 C36 1.50(2) .
C35 C37 1.96(7) .
C36 C37 1.49(2) .
C37 C38 1.51(2) .
C39 C40 1.50(2) .
C40 C41 1.49(2) .
C41 C42 1.52(2) .
C43 C44 1.505(18) .
C44 C45 1.483(18) .
C45 C46 1.500(19) .
C47 C48 1.480(18) .
C48 C49 1.421(19) .
C49 C50 1.471(18) .
C51 C52 1.522(18) .
C52 C52 1.33(6) 2
C53 C54 1.490(18) .
C54 C55 1.50(4) .
C55 C56 1.55(4) .
C1' C11' 1.497(18) .
C11' C19' 1.385(17) .
C11' C12' 1.413(18) .
C12' C13' 1.406(19) .
C13' C14' 1.397(19) .
C13' C18' 1.451(19) .
C14' C15' 1.35(2) .
C15' C16' 1.38(3) .
C16' C17' 1.36(2) .
C17' C18' 1.43(2) .
C18' C19' 1.400(19) .
C21' C22' 1.42(3) .
C22' C23' 1.43(3) .
C23' C24' 1.39(3) .

loop_
_geom_torsion_atom_site_label_1
_geom_torsion_atom_site_label_2
_geom_torsion_atom_site_label_3
_geom_torsion_atom_site_label_4
_geom_torsion
_geom_torsion_site_symmetry_1
_geom_torsion_site_symmetry_4
O1 Er1 Cl1 Er2 163.9(3) . .
B4 Er1 Cl1 Er2 -113.7(6) . .
C19' Er1 Cl1 Er2 36.0(3) . .
C18' Er1 Cl1 Er2 57.3(4) . .
C12' Er1 Cl1 Er2 82.0(3) . .
C1 Er1 Cl1 Er2 -54.4(3) . .
C13' Er1 Cl1 Er2 89.7(3) . .
B5 Er1 Cl1 Er2 -115.3(4) . .
C11' Er1 Cl1 Er2 51.5(3) . .
C3 Er1 Cl1 Er2 -59.1(5) . .
B6 Er1 Cl1 Er2 -87.2(4) . .
O1' Er2 Cl1 Er1 162.7(3) . .
B4' Er2 Cl1 Er1 -112.1(6) . .
C19 Er2 Cl1 Er1 34.8(3) . .
C18 Er2 Cl1 Er1 57.1(5) . .
C12 Er2 Cl1 Er1 81.8(4) . .
C13 Er2 Cl1 Er1 88.2(4) . .
C11 Er2 Cl1 Er1 51.2(3) . .
C1' Er2 Cl1 Er1 -55.4(3) . .
B5' Er2 Cl1 Er1 -116.8(4) . .
C3' Er2 Cl1 Er1 -60.5(5) . .
B2' Er2 Cl1 Er1 -43.4(3) . .
O1 Er1 B2 C1 82.8(13) . .
B4 Er1 B2 C1 105.5(10) . .
Cl1 Er1 B2 C1 -24.4(9) . .
C19' Er1 B2 C1 -125.2(9) . .
C18' Er1 B2 C1 -153.8(9) . .
C12' Er1 B2 C1 -118.2(9) . .
C13' Er1 B2 C1 -153.0(8) . .
B5 Er1 B2 C1 67.1(9) . .
C11' Er1 B2 C1 -104.4(9) . .
C3 Er1 B2 C1 133.8(14) . .
B6 Er1 B2 C1 30.5(8) . .
O1 Er1 B2 C3 -51.1(15) . .
B4 Er1 B2 C3 -28.3(9) . .
Cl1 Er1 B2 C3 -158.2(8) . .
C19' Er1 B2 C3 101.0(9) . .
C18' Er1 B2 C3 72.3(9) . .
C12' Er1 B2 C3 108.0(9) . .
C1 Er1 B2 C3 -133.8(14) . .
C13' Er1 B2 C3 73.2(10) . .
B5 Er1 B2 C3 -66.8(9) . .
C11' Er1 B2 C3 121.8(9) . .
B6 Er1 B2 C3 -103.4(10) . .
O1 Er1 B2 B8 -20.7(19) . .
B4 Er1 B2 B8 2.0(11) . .
Cl1 Er1 B2 B8 -127.9(11) . .
C19' Er1 B2 B8 131.3(12) . .
C18' Er1 B2 B8 102.7(12) . .
C12' Er1 B2 B8 138.3(11) . .
C1 Er1 B2 B8 -103.5(16) . .
C13' Er1 B2 B8 103.5(12) . .
B5 Er1 B2 B8 -36.4(12) . .
C11' Er1 B2 B8 152.1(12) . .
C3 Er1 B2 B8 30.3(10) . .
B6 Er1 B2 B8 -73.0(12) . .
O1 Er1 B4 B5 76.5(10) . .
Cl1 Er1 B4 B5 -2.6(12) . .
C19' Er1 B4 B5 -149.7(9) . .
C18' Er1 B4 B5 -175.6(9) . .
C12' Er1 B4 B5 152.3(9) . .
C1 Er1 B4 B5 -61.3(9) . .
C13' Er1 B4 B5 154.5(9) . .
C11' Er1 B4 B5 -156.1(9) . .
C3 Er1 B4 B5 -119.6(13) . .
B6 Er1 B4 B5 -30.5(9) . .
O1 Er1 B4 C3 -163.9(8) . .
Cl1 Er1 B4 C3 116.9(8) . .
C19' Er1 B4 C3 -30.1(10) . .
C18' Er1 B4 C3 -56.0(8) . .
C12' Er1 B4 C3 -88.2(10) . .
C1 Er1 B4 C3 58.2(8) . .
C13' Er1 B4 C3 -86.0(8) . .
B5 Er1 B4 C3 119.6(13) . .
C11' Er1 B4 C3 -36.5(13) . .
B6 Er1 B4 C3 89.1(9) . .
O1 Er1 B4 B10 89.0(17) . .
Cl1 Er1 B4 B10 10(2) . .
C19' Er1 B4 B10 -137.2(16) . .
C18' Er1 B4 B10 -163.1(17) . .
C12' Er1 B4 B10 164.7(14) . .
C1 Er1 B4 B10 -48.9(17) . .
C13' Er1 B4 B10 166.9(16) . .
B5 Er1 B4 B10 12.5(14) . .
C11' Er1 B4 B10 -143.6(15) . .
C3 Er1 B4 B10 -107.1(19) . .
B6 Er1 B4 B10 -18.0(16) . .
O1 Er1 B4 B9 -175.6(18) . .
Cl1 Er1 B4 B9 105.2(17) . .
C19' Er1 B4 B9 -41.8(19) . .
C18' Er1 B4 B9 -67.7(18) . .
C12' Er1 B4 B9 -99.8(18) . .
C1 Er1 B4 B9 46.6(17) . .
C13' Er1 B4 B9 -97.6(17) . .
B5 Er1 B4 B9 108(2) . .
C11' Er1 B4 B9 -48(2) . .
C3 Er1 B4 B9 -11.7(14) . .
B6 Er1 B4 B9 77.4(17) . .
C3 B4 B5 B10 97.5(15) . .
B9 B4 B5 B10 33.4(15) . .
Er1 B4 B5 B10 169.1(12) . .
C3 B4 B5 B11 56.2(18) . .
B10 B4 B5 B11 -41.3(14) . .
B9 B4 B5 B11 -8.0(19) . .
Er1 B4 B5 B11 127.8(13) . .
C3 B4 B5 B6 -12.9(19) . .
B10 B4 B5 B6 -110.4(16) . .
B9 B4 B5 B6 -77.0(17) . .
Er1 B4 B5 B6 58.7(12) . .
C3 B4 B5 Er1 -71.6(10) . .
B10 B4 B5 Er1 -169.1(12) . .
B9 B4 B5 Er1 -135.7(14) . .
O1 Er1 B5 B4 -100.7(10) . .
Cl1 Er1 B5 B4 178.0(9) . .
C19' Er1 B5 B4 51.7(13) . .
C18' Er1 B5 B4 6.1(13) . .
C12' Er1 B5 B4 -92(2) . .
C1 Er1 B5 B4 106.5(11) . .
C13' Er1 B5 B4 -40.6(14) . .
C11' Er1 B5 B4 110(2) . .
C3 Er1 B5 B4 36.8(9) . .
B6 Er1 B5 B4 129.4(14) . .
O1 Er1 B5 B10 -114.4(17) . .
B4 Er1 B5 B10 -13.7(15) . .
Cl1 Er1 B5 B10 164.4(16) . .
C19' Er1 B5 B10 38(2) . .
C18' Er1 B5 B10 -8(2) . .
C12' Er1 B5 B10 -106(2) . .
C1 Er1 B5 B10 92.8(17) . .
C13' Er1 B5 B10 -54(2) . .
C11' Er1 B5 B10 96(2) . .
C3 Er1 B5 B10 23.2(15) . .
B6 Er1 B5 B10 116(2) . .
O1 Er1 B5 B11 161.1(18) . .
B4 Er1 B5 B11 -98(2) . .
Cl1 Er1 B5 B11 79.9(17) . .
C19' Er1 B5 B11 -46(2) . .
C18' Er1 B5 B11 -92.0(18) . .
C12' Er1 B5 B11 169.4(15) . .
C1 Er1 B5 B11 8.3(16) . .
C13' Er1 B5 B11 -138.7(15) . .
C11' Er1 B5 B11 12(3) . .
C3 Er1 B5 B11 -61.3(17) . .
B6 Er1 B5 B11 31.3(15) . .
O1 Er1 B5 B6 129.8(9) . .
B4 Er1 B5 B6 -129.4(14) . .
Cl1 Er1 B5 B6 48.6(9) . .
C19' Er1 B5 B6 -77.8(12) . .
C18' Er1 B5 B6 -123.3(9) . .
C12' Er1 B5 B6 138.1(15) . .
C1 Er1 B5 B6 -23.0(8) . .
C13' Er1 B5 B6 -170.0(8) . .
C11' Er1 B5 B6 -19(3) . .
C3 Er1 B5 B6 -92.6(10) . .
B4 B5 B6 C1 -10(2) . .
B10 B5 B6 C1 -88.0(19) . .
B11 B5 B6 C1 -111.1(17) . .
Er1 B5 B6 C1 43.1(12) . .
B4 B5 B6 B11 101.5(17) . .
B10 B5 B6 B11 23.0(17) . .
Er1 B5 B6 B11 154.2(13) . .
B4 B5 B6 B7 52.9(15) . .
B10 B5 B6 B7 -25.5(19) . .
B11 B5 B6 B7 -48.6(13) . .
Er1 B5 B6 B7 105.6(9) . .
B4 B5 B6 Er1 -52.7(11) . .
B10 B5 B6 Er1 -131.1(17) . .
B11 B5 B6 Er1 -154.2(13) . .
O1 Er1 B6 C1 169.5(8) . .
B4 Er1 B6 C1 -108.1(10) . .
Cl1 Er1 B6 C1 93.1(8) . .
C19' Er1 B6 C1 -2.4(11) . .
C18' Er1 B6 C1 -38.6(13) . .
C12' Er1 B6 C1 68.0(14) . .
C13' Er1 B6 C1 -61(5) . .
B5 Er1 B6 C1 -138.5(14) . .
C11' Er1 B6 C1 35.5(11) . .
C3 Er1 B6 C1 -67.3(9) . .
O1 Er1 B6 B5 -52.0(10) . .
B4 Er1 B6 B5 30.5(10) . .
Cl1 Er1 B6 B5 -128.4(9) . .
C19' Er1 B6 B5 136.1(9) . .
C18' Er1 B6 B5 99.9(11) . .
C12' Er1 B6 B5 -153.5(11) . .
C1 Er1 B6 B5 138.5(14) . .
C13' Er1 B6 B5 78(4) . .
C11' Er1 B6 B5 174.0(8) . .
C3 Er1 B6 B5 71.2(10) . .
O1 Er1 B6 B11 -76.7(13) . .
B4 Er1 B6 B11 5.7(13) . .
Cl1 Er1 B6 B11 -153.1(13) . .
C19' Er1 B6 B11 111.4(13) . .
C18' Er1 B6 B11 75.2(15) . .
C12' Er1 B6 B11 -178.3(11) . .
C1 Er1 B6 B11 113.8(16) . .
C13' Er1 B6 B11 53(5) . .
B5 Er1 B6 B11 -24.7(13) . .
C11' Er1 B6 B11 149.3(12) . .
C3 Er1 B6 B11 46.5(13) . .
O1 Er1 B6 B7 -144.2(9) . .
B4 Er1 B6 B7 -61.8(10) . .
Cl1 Er1 B6 B7 139.4(10) . .
C19' Er1 B6 B7 43.9(12) . .
C18' Er1 B6 B7 7.7(15) . .
C12' Er1 B6 B7 114.3(12) . .
C1 Er1 B6 B7 46.3(9) . .
C13' Er1 B6 B7 -14(5) . .
B5 Er1 B6 B7 -92.2(13) . .
C11' Er1 B6 B7 81.8(11) . .
C3 Er1 B6 B7 -21.0(9) . .
B5 B6 B7 C1 -116.4(13) . .
B11 B6 B7 C1 -162.2(14) . .
Er1 B6 B7 C1 -48.9(8) . .
C1 B6 B7 B12 136.4(13) . .
B5 B6 B7 B12 20.0(14) . .
B11 B6 B7 B12 -25.8(13) . .
Er1 B6 B7 B12 87.5(12) . .
C1 B6 B7 B8 77.6(15) . .
B5 B6 B7 B8 -38.8(17) . .
B11 B6 B7 B8 -84.6(16) . .
Er1 B6 B7 B8 28.7(17) . .
C1 B6 B7 B11 162.2(14) . .
B5 B6 B7 B11 45.8(12) . .
Er1 B6 B7 B11 113.3(12) . .
C1 B2 B8 C3 -107.5(16) . .
Er1 B2 B8 C3 -33.8(11) . .
C1 B2 B8 B12 -19(2) . .
C3 B2 B8 B12 88.5(17) . .
Er1 B2 B8 B12 54.7(17) . .
C1 B2 B8 B9 -88.1(17) . .
C3 B2 B8 B9 19.4(14) . .
Er1 B2 B8 B9 -14.4(19) . .
C1 B2 B8 B7 14.3(13) . .
C3 B2 B8 B7 121.8(14) . .
Er1 B2 B8 B7 88.0(12) . .
C1 B7 B8 C3 33.8(16) . .
B12 B7 B8 C3 -100.1(16) . .
B11 B7 B8 C3 -72.8(15) . .
B6 B7 B8 C3 -15(2) . .
C1 B7 B8 B12 133.8(14) . .
B11 B7 B8 B12 27.3(12) . .
B6 B7 B8 B12 85.1(16) . .
C1 B7 B8 B9 94.9(14) . .
B12 B7 B8 B9 -38.9(13) . .
B11 B7 B8 B9 -11.6(15) . .
B6 B7 B8 B9 46.2(19) . .
C1 B7 B8 B2 -12.0(11) . .
B12 B7 B8 B2 -145.8(15) . .
B11 B7 B8 B2 -118.5(13) . .
B6 B7 B8 B2 -60.7(15) . .
B12 B8 B9 C3 -129.1(15) . .
B2 B8 B9 C3 -18.6(14) . .
B7 B8 B9 C3 -91.1(13) . .
C3 B8 B9 B12 129.1(15) . .
B2 B8 B9 B12 110.5(17) . .
B7 B8 B9 B12 38.0(13) . .
C3 B8 B9 B4 38.2(12) . .
B12 B8 B9 B4 -90.9(15) . .
B2 B8 B9 B4 19.6(19) . .
B7 B8 B9 B4 -52.9(16) . .
C3 B8 B9 B10 98.6(14) . .
B12 B8 B9 B10 -30.5(13) . .
B2 B8 B9 B10 80.0(17) . .
B7 B8 B9 B10 7.5(16) . .
B5 B4 B9 C3 108.3(15) . .
B10 B4 B9 C3 139.2(14) . .
Er1 B4 B9 C3 13.5(16) . .
B5 B4 B9 B8 70.1(17) . .
C3 B4 B9 B8 -38.2(12) . .
B10 B4 B9 B8 101.0(15) . .
Er1 B4 B9 B8 -25(2) . .
B5 B4 B9 B12 11.6(19) . .
C3 B4 B9 B12 -96.7(15) . .
B10 B4 B9 B12 42.5(14) . .
Er1 B4 B9 B12 -83(2) . .
B5 B4 B9 B10 -30.9(14) . .
C3 B4 B9 B10 -139.2(14) . .
Er1 B4 B9 B10 -125.7(19) . .
B4 B5 B10 B11 -134.9(17) . .
B6 B5 B10 B11 -23.6(17) . .
Er1 B5 B10 B11 -121.5(18) . .
B4 B5 B10 B12 -92.3(17) . .
B11 B5 B10 B12 42.6(15) . .
B6 B5 B10 B12 19(2) . .
Er1 B5 B10 B12 -78.9(19) . .
B11 B5 B10 B4 134.9(17) . .
B6 B5 B10 B4 111.3(17) . .
Er1 B5 B10 B4 13.4(15) . .
B4 B5 B10 B9 -30.7(14) . .
B11 B5 B10 B9 104.2(17) . .
B6 B5 B10 B9 80.7(18) . .
Er1 B5 B10 B9 -17(2) . .
C3 B4 B10 B5 -108.4(15) . .
B9 B4 B10 B5 -144.8(16) . .
Er1 B4 B10 B5 -14.7(17) . .
B5 B4 B10 B11 40.1(15) . .
C3 B4 B10 B11 -68.3(19) . .
B9 B4 B10 B11 -104.7(17) . .
Er1 B4 B10 B11 25(2) . .
B5 B4 B10 B12 99.9(16) . .
C3 B4 B10 B12 -8.5(18) . .
B9 B4 B10 B12 -44.9(14) . .
Er1 B4 B10 B12 85.2(19) . .
B5 B4 B10 B9 144.8(16) . .
C3 B4 B10 B9 36.4(13) . .
Er1 B4 B10 B9 130.1(18) . .
C3 B9 B10 B5 -5.2(18) . .
B8 B9 B10 B5 -65.2(16) . .
B12 B9 B10 B5 -96.3(16) . .
B4 B9 B10 B5 29.7(13) . .
C3 B9 B10 B11 60.0(18) . .
B8 B9 B10 B11 0.1(18) . .
B12 B9 B10 B11 -31.1(14) . .
B4 B9 B10 B11 95.0(16) . .
C3 B9 B10 B12 91.1(15) . .
B8 B9 B10 B12 31.2(13) . .
B4 B9 B10 B12 126.0(15) . .
C3 B9 B10 B4 -34.9(12) . .
B8 B9 B10 B4 -94.8(14) . .
B12 B9 B10 B4 -126.0(15) . .
B5 B10 B11 B12 129.5(17) . .
B4 B10 B11 B12 92.4(17) . .
B9 B10 B11 B12 31.4(14) . .
B12 B10 B11 B5 -129.5(17) . .
B4 B10 B11 B5 -37.1(14) . .
B9 B10 B11 B5 -98.1(16) . .
B5 B10 B11 B6 22.6(17) . .
B12 B10 B11 B6 -106.8(19) . .
B4 B10 B11 B6 -14(2) . .
B9 B10 B11 B6 -75.5(19) . .
B5 B10 B11 B7 90.4(15) . .
B12 B10 B11 B7 -39.0(14) . .
B4 B10 B11 B7 53.3(18) . .
B9 B10 B11 B7 -7.7(19) . .
B4 B5 B11 B10 45.2(16) . .
B6 B5 B11 B10 156.3(18) . .
Er1 B5 B11 B10 121.2(19) . .
B4 B5 B11 B12 0(2) . .
B10 B5 B11 B12 -45.4(16) . .
B6 B5 B11 B12 110.9(17) . .
Er1 B5 B11 B12 75.8(19) . .
B4 B5 B11 B6 -111.1(15) . .
B10 B5 B11 B6 -156.3(18) . .
Er1 B5 B11 B6 -35.1(16) . .
B4 B5 B11 B7 -62.2(16) . .
B10 B5 B11 B7 -107.4(17) . .
B6 B5 B11 B7 48.9(12) . .
Er1 B5 B11 B7 14(2) . .
C1 B6 B11 B10 83(2) . .
B5 B6 B11 B10 -22.1(16) . .
B7 B6 B11 B10 101.0(19) . .
Er1 B6 B11 B10 5(2) . .
C1 B6 B11 B12 12(2) . .
B5 B6 B11 B12 -92.8(18) . .
B7 B6 B11 B12 30.3(15) . .
Er1 B6 B11 B12 -66.0(19) . .
C1 B6 B11 B5 104.9(17) . .
B7 B6 B11 B5 123.2(14) . .
Er1 B6 B11 B5 26.9(13) . .
C1 B6 B11 B7 -18.3(14) . .
B5 B6 B11 B7 -123.2(14) . .
Er1 B6 B11 B7 -96.3(11) . .
C1 B7 B11 B10 -94.3(15) . .
B12 B7 B11 B10 40.3(14) . .
B8 B7 B11 B10 11.9(17) . .
B6 B7 B11 B10 -107.9(16) . .
C1 B7 B11 B12 -134.6(13) . .
B8 B7 B11 B12 -28.5(12) . .
B6 B7 B11 B12 -148.3(15) . .
C1 B7 B11 B5 -34.2(15) . .
B12 B7 B11 B5 100.5(16) . .
B8 B7 B11 B5 72.0(14) . .
B6 B7 B11 B5 -47.8(12) . .
C1 B7 B11 B6 13.6(11) . .
B12 B7 B11 B6 148.3(15) . .
B8 B7 B11 B6 119.8(12) . .
B5 B11 B12 B10 42.7(14) . .
B6 B11 B12 B10 106.4(18) . .
B7 B11 B12 B10 137.3(14) . .
B10 B11 B12 B8 -102.3(19) . .
B5 B11 B12 B8 -60(2) . .
B6 B11 B12 B8 4(3) . .
B7 B11 B12 B8 34.9(16) . .
B10 B11 B12 B9 -34.2(17) . .
B5 B11 B12 B9 9(2) . .
B6 B11 B12 B9 72(2) . .
B7 B11 B12 B9 103.0(17) . .
B10 B11 B12 B7 -137.3(14) . .
B5 B11 B12 B7 -94.5(13) . .
B6 B11 B12 B7 -30.9(14) . .
B5 B10 B12 B11 -44.4(15) . .
B4 B10 B12 B11 -101.1(15) . .
B9 B10 B12 B11 -145.3(16) . .
B5 B10 B12 B8 67(2) . .
B11 B10 B12 B8 111.0(18) . .
B4 B10 B12 B8 10(2) . .
B9 B10 B12 B8 -34.3(15) . .
B5 B10 B12 B9 100.9(16) . .
B11 B10 B12 B9 145.3(16) . .
B4 B10 B12 B9 44.2(13) . .
B5 B10 B12 B7 -3(2) . .
B11 B10 B12 B7 41.6(15) . .
B4 B10 B12 B7 -59.6(19) . .
B9 B10 B12 B7 -103.8(16) . .
C3 B8 B12 B11 59(2) . .
B9 B8 B12 B11 102.1(19) . .
B2 B8 B12 B11 0(2) . .
B7 B8 B12 B11 -35.8(16) . .
C3 B8 B12 B10 -8(2) . .
B9 B8 B12 B10 35.9(16) . .
B2 B8 B12 B10 -66(2) . .
B7 B8 B12 B10 -101.9(17) . .
C3 B8 B12 B9 -43.5(12) . .
B2 B8 B12 B9 -102.1(16) . .
B7 B8 B12 B9 -137.8(14) . .
C3 B8 B12 B7 94.3(13) . .
B9 B8 B12 B7 137.8(14) . .
B2 B8 B12 B7 35.8(14) . .
C3 B9 B12 B11 -70(2) . .
B8 B9 B12 B11 -112.0(18) . .
B4 B9 B12 B11 -12(2) . .
B10 B9 B12 B11 31.9(16) . .
C3 B9 B12 B10 -102.3(15) . .
B8 B9 B12 B10 -143.9(15) . .
B4 B9 B12 B10 -44.1(13) . .
C3 B9 B12 B8 41.6(13) . .
B4 B9 B12 B8 99.8(14) . .
B10 B9 B12 B8 143.9(15) . .
C3 B9 B12 B7 2(2) . .
B8 B9 B12 B7 -39.9(15) . .
B4 B9 B12 B7 59.8(19) . .
B10 B9 B12 B7 104.0(17) . .
C1 B7 B12 B11 72(2) . .
B8 B7 B12 B11 146.3(15) . .
B6 B7 B12 B11 26.5(13) . .
C1 B7 B12 B10 34(3) . .
B8 B7 B12 B10 108.2(17) . .
B11 B7 B12 B10 -38.1(15) . .
B6 B7 B12 B10 -11.5(19) . .
C1 B7 B12 B8 -75(2) . .
B11 B7 B12 B8 -146.3(15) . .
B6 B7 B12 B8 -119.8(12) . .
C1 B7 B12 B9 -36(3) . .
B8 B7 B12 B9 38.5(15) . .
B11 B7 B12 B9 -107.8(19) . .
B6 B7 B12 B9 -81.3(18) . .
O1' Er2 B2' C1' 83.0(11) . .
B4' Er2 B2' C1' 109.7(9) . .
C19 Er2 B2' C1' -123.3(8) . .
Cl1 Er2 B2' C1' -22.3(8) . .
C18 Er2 B2' C1' -152.5(8) . .
C12 Er2 B2' C1' -116.2(8) . .
C13 Er2 B2' C1' -151.7(7) . .
C11 Er2 B2' C1' -102.4(8) . .
B5' Er2 B2' C1' 69.1(8) . .
C3' Er2 B2' C1' 136.8(12) . .
O1' Er2 B2' C3' -53.8(12) . .
B4' Er2 B2' C3' -27.0(7) . .
C19 Er2 B2' C3' 99.9(8) . .
Cl1 Er2 B2' C3' -159.1(6) . .
C18 Er2 B2' C3' 70.7(7) . .
C12 Er2 B2' C3' 107.0(8) . .
C13 Er2 B2' C3' 71.5(8) . .
C11 Er2 B2' C3' 120.8(7) . .
C1' Er2 B2' C3' -136.8(12) . .
B5' Er2 B2' C3' -67.7(8) . .
O1' Er2 B2' B8' -23.0(15) . .
B4' Er2 B2' B8' 3.7(9) . .
C19 Er2 B2' B8' 130.7(10) . .
Cl1 Er2 B2' B8' -128.3(9) . .
C18 Er2 B2' B8' 101.5(10) . .
C12 Er2 B2' B8' 137.8(9) . .
C13 Er2 B2' B8' 102.3(10) . .
C11 Er2 B2' B8' 151.6(10) . .
C1' Er2 B2' B8' -106.0(13) . .
B5' Er2 B2' B8' -36.9(10) . .
C3' Er2 B2' B8' 30.8(9) . .
O1' Er2 B4' C3' -165.8(8) . .
C19 Er2 B4' C3' -31.3(9) . .
Cl1 Er2 B4' C3' 113.6(7) . .
C18 Er2 B4' C3' -58.0(9) . .
C12 Er2 B4' C3' -88.4(11) . .
C13 Er2 B4' C3' -86.2(9) . .
C11 Er2 B4' C3' -37.9(13) . .
C1' Er2 B4' C3' 56.8(8) . .
B5' Er2 B4' C3' 121.0(12) . .
B2' Er2 B4' C3' 25.9(7) . .
O1' Er2 B4' B5' 73.2(8) . .
C19 Er2 B4' B5' -152.3(8) . .
Cl1 Er2 B4' B5' -7.4(11) . .
C18 Er2 B4' B5' -179.1(8) . .
C12 Er2 B4' B5' 150.6(8) . .
C13 Er2 B4' B5' 152.8(8) . .
C11 Er2 B4' B5' -158.9(8) . .
C1' Er2 B4' B5' -64.2(8) . .
C3' Er2 B4' B5' -121.0(12) . .
B2' Er2 B4' B5' -95.1(9) . .
O1' Er2 B4' B9' 176.8(15) . .
C19 Er2 B4' B9' -48.7(16) . .
Cl1 Er2 B4' B9' 96.2(15) . .
C18 Er2 B4' B9' -75.4(16) . .
C12 Er2 B4' B9' -105.8(16) . .
C13 Er2 B4' B9' -103.5(16) . .
C11 Er2 B4' B9' -55.3(19) . .
C1' Er2 B4' B9' 39.4(15) . .
B5' Er2 B4' B9' 103.6(18) . .
C3' Er2 B4' B9' -17.4(12) . .
B2' Er2 B4' B9' 8.5(14) . .
O1' Er2 B4' B10' 84.9(15) . .
C19 Er2 B4' B10' -140.5(14) . .
Cl1 Er2 B4' B10' 4.3(18) . .
C18 Er2 B4' B10' -167.3(15) . .
C12 Er2 B4' B10' 162.4(12) . .
C13 Er2 B4' B10' 164.6(14) . .
C11 Er2 B4' B10' -147.1(12) . .
C1' Er2 B4' B10' -52.4(14) . .
B5' Er2 B4' B10' 11.8(12) . .
C3' Er2 B4' B10' -109.2(18) . .
B2' Er2 B4' B10' -83.3(15) . .
C3' B4' B5' B10' 96.7(14) . .
B9' B4' B5' B10' 33.9(12) . .
Er2 B4' B5' B10' 170.2(10) . .
C3' B4' B5' B11' 52.9(15) . .
B9' B4' B5' B11' -9.9(16) . .
B10' B4' B5' B11' -43.8(11) . .
Er2 B4' B5' B11' 126.4(10) . .
C3' B4' B5' B6' -12.8(17) . .
B9' B4' B5' B6' -75.7(14) . .
B10' B4' B5' B6' -109.6(13) . .
Er2 B4' B5' B6' 60.7(10) . .
C3' B4' B5' Er2 -73.5(11) . .
B9' B4' B5' Er2 -136.4(12) . .
B10' B4' B5' Er2 -170.2(10) . .
O1' Er2 B5' B4' -104.9(8) . .
C19 Er2 B5' B4' 47.8(12) . .
Cl1 Er2 B5' B4' 174.7(8) . .
C18 Er2 B5' B4' 1.3(11) . .
C12 Er2 B5' B4' -97.4(15) . .
C13 Er2 B5' B4' -43.6(12) . .
C11 Er2 B5' B4' 110(2) . .
C1' Er2 B5' B4' 102.4(9) . .
C3' Er2 B5' B4' 33.7(8) . .
B2' Er2 B5' B4' 68.8(8) . .
O1' Er2 B5' B10' -115.9(13) . .
B4' Er2 B5' B10' -11.1(11) . .
C19 Er2 B5' B10' 36.7(17) . .
Cl1 Er2 B5' B10' 163.6(12) . .
C18 Er2 B5' B10' -9.8(16) . .
C12 Er2 B5' B10' -108.5(17) . .
C13 Er2 B5' B10' -54.7(16) . .
C11 Er2 B5' B10' 99(2) . .
C1' Er2 B5' B10' 91.3(13) . .
C3' Er2 B5' B10' 22.6(12) . .
B2' Er2 B5' B10' 57.8(12) . .
O1' Er2 B5' B11' 162.2(12) . .
B4' Er2 B5' B11' -92.9(14) . .
C19 Er2 B5' B11' -45.1(16) . .
Cl1 Er2 B5' B11' 81.8(12) . .
C18 Er2 B5' B11' -91.6(13) . .
C12 Er2 B5' B11' 169.7(13) . .
C13 Er2 B5' B11' -136.5(12) . .
C11 Er2 B5' B11' 17(3) . .
C1' Er2 B5' B11' 9.5(11) . .
C3' Er2 B5' B11' -59.2(12) . .
B2' Er2 B5' B11' -24.1(11) . .
O1' Er2 B5' B6' 130.5(7) . .
B4' Er2 B5' B6' -124.7(12) . .
C19 Er2 B5' B6' -76.9(10) . .
Cl1 Er2 B5' B6' 50.0(7) . .
C18 Er2 B5' B6' -123.4(8) . .
C12 Er2 B5' B6' 137.9(13) . .
C13 Er2 B5' B6' -168.3(8) . .
C11 Er2 B5' B6' -15(2) . .
C1' Er2 B5' B6' -22.3(7) . .
C3' Er2 B5' B6' -91.0(8) . .
B2' Er2 B5' B6' -55.8(7) . .
B4' B5' B6' C1' -10.3(17) . .
B10' B5' B6' C1' -81.8(16) . .
B11' B5' B6' C1' -109.0(14) . .
Er2 B5' B6' C1' 43.7(11) . .
B4' B5' B6' B11' 98.7(13) . .
B10' B5' B6' B11' 27.2(12) . .
Er2 B5' B6' B11' 152.6(9) . .
B4' B5' B6' B7' 51.9(13) . .
B10' B5' B6' B7' -19.7(14) . .
B11' B5' B6' B7' -46.8(10) . .
Er2 B5' B6' B7' 105.8(8) . .
B4' B5' B6' Er2 -53.9(9) . .
B10' B5' B6' Er2 -125.5(12) . .
B11' B5' B6' Er2 -152.6(9) . .
O1' Er2 B6' C1' 169.2(7) . .
B4' Er2 B6' C1' -105.1(9) . .
C19 Er2 B6' C1' -2.4(10) . .
Cl1 Er2 B6' C1' 93.7(7) . .
C18 Er2 B6' C1' -39.0(11) . .
C12 Er2 B6' C1' 69.5(13) . .
C13 Er2 B6' C1' -56(4) . .
C11 Er2 B6' C1' 36.4(10) . .
B5' Er2 B6' C1' -139.3(11) . .
C3' Er2 B6' C1' -67.1(7) . .
B2' Er2 B6' C1' -32.3(7) . .
O1' Er2 B6' B11' -77.8(10) . .
B4' Er2 B6' B11' 7.8(10) . .
C19 Er2 B6' B11' 110.6(10) . .
Cl1 Er2 B6' B11' -153.4(10) . .
C18 Er2 B6' B11' 73.9(12) . .
C12 Er2 B6' B11' -177.6(10) . .
C13 Er2 B6' B11' 57(4) . .
C11 Er2 B6' B11' 149.4(9) . .
C1' Er2 B6' B11' 112.9(13) . .
B5' Er2 B6' B11' -26.3(9) . .
C3' Er2 B6' B11' 45.8(10) . .
B2' Er2 B6' B11' 80.6(10) . .
O1' Er2 B6' B5' -51.5(8) . .
B4' Er2 B6' B5' 34.1(8) . .
C19 Er2 B6' B5' 136.9(7) . .
Cl1 Er2 B6' B5' -127.1(7) . .
C18 Er2 B6' B5' 100.3(9) . .
C12 Er2 B6' B5' -151.2(10) . .
C13 Er2 B6' B5' 84(4) . .
C11 Er2 B6' B5' 175.7(7) . .
C1' Er2 B6' B5' 139.3(11) . .
C3' Er2 B6' B5' 72.1(7) . .
B2' Er2 B6' B5' 107.0(9) . .
O1' Er2 B6' B7' -144.8(8) . .
B4' Er2 B6' B7' -59.2(9) . .
C19 Er2 B6' B7' 43.6(10) . .
Cl1 Er2 B6' B7' 139.7(9) . .
C18 Er2 B6' B7' 7.0(13) . .
C12 Er2 B6' B7' 115.5(12) . .
C13 Er2 B6' B7' -10(4) . .
C11 Er2 B6' B7' 82.4(10) . .
C1' Er2 B6' B7' 46.0(8) . .
B5' Er2 B6' B7' -93.3(11) . .
C3' Er2 B6' B7' -21.2(8) . .
B2' Er2 B6' B7' 13.7(8) . .
B11' B6' B7' C1' -162.5(13) . .
B5' B6' B7' C1' -117.7(12) . .
Er2 B6' B7' C1' -49.6(8) . .
C1' B6' B7' B12' 135.5(12) . .
B11' B6' B7' B12' -27.0(11) . .
B5' B6' B7' B12' 17.8(13) . .
Er2 B6' B7' B12' 85.9(10) . .
C1' B6' B7' B8' 78.3(13) . .
B11' B6' B7' B8' -84.2(14) . .
B5' B6' B7' B8' -39.4(15) . .
Er2 B6' B7' B8' 28.7(14) . .
C1' B6' B7' B11' 162.5(13) . .
B5' B6' B7' B11' 44.8(10) . .
Er2 B6' B7' B11' 112.9(10) . .
C1' B2' B8' B12' -22(2) . .
C3' B2' B8' B12' 90.6(15) . .
Er2 B2' B8' B12' 56.3(17) . .
C1' B2' B8' C3' -112.9(14) . .
Er2 B2' B8' C3' -34.3(9) . .
C1' B2' B8' B9' -91.7(15) . .
C3' B2' B8' B9' 21.2(11) . .
Er2 B2' B8' B9' -13.1(15) . .
C1' B2' B8' B7' 12.3(12) . .
C3' B2' B8' B7' 125.2(11) . .
Er2 B2' B8' B7' 90.8(10) . .
C1' B7' B8' B12' 136.5(13) . .
B11' B7' B8' B12' 31.0(11) . .
B6' B7' B8' B12' 88.4(14) . .
C1' B7' B8' C3' 33.8(13) . .
B12' B7' B8' C3' -102.7(13) . .
B11' B7' B8' C3' -71.7(12) . .
B6' B7' B8' C3' -14.3(16) . .
C1' B7' B8' B9' 94.0(14) . .
B12' B7' B8' B9' -42.5(12) . .
B11' B7' B8' B9' -11.4(15) . .
B6' B7' B8' B9' 45.9(17) . .
C1' B7' B8' B2' -9.9(10) . .
B12' B7' B8' B2' -146.3(13) . .
B11' B7' B8' B2' -115.3(11) . .
B6' B7' B8' B2' -58.0(12) . .
B12' B8' B9' C3' -135.0(12) . .
B2' B8' B9' C3' -20.6(11) . .
B7' B8' B9' C3' -92.7(12) . .
C3' B8' B9' B12' 135.0(12) . .
B2' B8' B9' B12' 114.4(13) . .
B7' B8' B9' B12' 42.2(11) . .
B12' B8' B9' B4' -98.9(13) . .
C3' B8' B9' B4' 36.0(10) . .
B2' B8' B9' B4' 15.4(15) . .
B7' B8' B9' B4' -56.7(15) . .
B12' B8' B9' B10' -33.4(13) . .
C3' B8' B9' B10' 101.6(13) . .
B2' B8' B9' B10' 81.0(15) . .
B7' B8' B9' B10' 8.9(17) . .
B5' B4' B9' C3' 111.6(13) . .
B10' B4' B9' C3' 145.2(13) . .
Er2 B4' B9' C3' 20.4(14) . .
C3' B4' B9' B8' -38.1(11) . .
B5' B4' B9' B8' 73.5(15) . .
B10' B4' B9' B8' 107.1(13) . .
Er2 B4' B9' B8' -18(2) . .
C3' B4' B9' B12' -96.9(13) . .
B5' B4' B9' B12' 14.7(16) . .
B10' B4' B9' B12' 48.3(12) . .
Er2 B4' B9' B12' -76.5(18) . .
C3' B4' B9' B10' -145.2(13) . .
B5' B4' B9' B10' -33.5(12) . .
Er2 B4' B9' B10' -124.7(16) . .
B4' B5' B10' B9' -32.9(12) . .
B11' B5' B10' B9' 98.7(14) . .
B6' B5' B10' B9' 71.6(15) . .
Er2 B5' B10' B9' -21.8(17) . .
B4' B5' B10' B11' -131.5(13) . .
B6' B5' B10' B11' -27.1(12) . .
Er2 B5' B10' B11' -120.4(13) . .
B11' B5' B10' B4' 131.5(13) . .
B6' B5' B10' B4' 104.5(13) . .
Er2 B5' B10' B4' 11.1(11) . .
B4' B5' B10' B12' -91.3(12) . .
B11' B5' B10' B12' 40.2(11) . .
B6' B5' B10' B12' 13.2(15) . .
Er2 B5' B10' B12' -80.2(13) . .
C3' B9' B10' B5' 2.1(17) . .
B8' B9' B10' B5' -63.5(16) . .
B12' B9' B10' B5' -94.2(13) . .
B4' B9' B10' B5' 32.5(11) . .
C3' B9' B10' B11' 63.7(15) . .
B8' B9' B10' B11' -1.9(17) . .
B12' B9' B10' B11' -32.6(11) . .
B4' B9' B10' B11' 94.1(13) . .
C3' B9' B10' B4' -30.4(12) . .
B8' B9' B10' B4' -96.0(14) . .
B12' B9' B10' B4' -126.7(12) . .
C3' B9' B10' B12' 96.3(13) . .
B8' B9' B10' B12' 30.8(12) . .
B4' B9' B10' B12' 126.7(12) . .
C3' B4' B10' B5' -111.4(13) . .
B9' B4' B10' B5' -142.2(13) . .
Er2 B4' B10' B5' -13.5(14) . .
C3' B4' B10' B9' 30.9(11) . .
B5' B4' B10' B9' 142.2(13) . .
Er2 B4' B10' B9' 128.8(16) . .
C3' B4' B10' B11' -70.5(14) . .
B5' B4' B10' B11' 40.9(11) . .
B9' B4' B10' B11' -101.3(13) . .
Er2 B4' B10' B11' 27.4(18) . .
C3' B4' B10' B12' -11.6(14) . .
B5' B4' B10' B12' 99.8(12) . .
B9' B4' B10' B12' -42.4(10) . .
Er2 B4' B10' B12' 86.3(15) . .
B4' B5' B11' B12' 1.2(15) . .
B10' B5' B11' B12' -43.9(12) . .
B6' B5' B11' B12' 108.4(13) . .
Er2 B5' B11' B12' 72.7(15) . .
B4' B5' B11' B10' 45.1(11) . .
B6' B5' B11' B10' 152.4(12) . .
Er2 B5' B11' B10' 116.6(13) . .
B4' B5' B11' B6' -107.2(12) . .
B10' B5' B11' B6' -152.4(12) . .
Er2 B5' B11' B6' -35.8(11) . .
B4' B5' B11' B7' -59.0(13) . .
B10' B5' B11' B7' -104.1(12) . .
B6' B5' B11' B7' 48.3(10) . .
Er2 B5' B11' B7' 12.5(16) . .
B9' B10' B11' B5' -100.0(13) . .
B4' B10' B11' B5' -40.0(10) . .
B12' B10' B11' B5' -132.0(12) . .
B5' B10' B11' B12' 132.0(12) . .
B9' B10' B11' B12' 32.0(11) . .
B4' B10' B11' B12' 92.0(12) . .
B5' B10' B11' B6' 26.5(12) . .
B9' B10' B11' B6' -73.5(15) . .
B4' B10' B11' B6' -13.5(16) . .
B12' B10' B11' B6' -105.5(14) . .
B5' B10' B11' B7' 94.5(12) . .
B9' B10' B11' B7' -5.4(15) . .
B4' B10' B11' B7' 54.5(13) . .
B12' B10' B11' B7' -37.5(10) . .
C1' B6' B11' B5' 107.6(14) . .
B7' B6' B11' B5' 125.2(11) . .
Er2 B6' B11' B5' 28.5(9) . .
C1' B6' B11' B12' 11.1(19) . .
B5' B6' B11' B12' -96.5(13) . .
B7' B6' B11' B12' 28.7(11) . .
Er2 B6' B11' B12' -68.0(14) . .
C1' B6' B11' B10' 81.4(17) . .
B5' B6' B11' B10' -26.2(12) . .
B7' B6' B11' B10' 99.1(13) . .
Er2 B6' B11' B10' 2.4(16) . .
C1' B6' B11' B7' -17.6(12) . .
B5' B6' B11' B7' -125.2(11) . .
Er2 B6' B11' B7' -96.7(10) . .
C1' B7' B11' B5' -33.8(13) . .
B12' B7' B11' B5' 101.8(12) . .
B8' B7' B11' B5' 72.2(12) . .
B6' B7' B11' B5' -47.0(10) . .
C1' B7' B11' B12' -135.6(12) . .
B8' B7' B11' B12' -29.6(10) . .
B6' B7' B11' B12' -148.8(12) . .
C1' B7' B11' B10' -95.8(12) . .
B12' B7' B11' B10' 39.8(11) . .
B8' B7' B11' B10' 10.2(14) . .
B6' B7' B11' B10' -109.0(13) . .
C1' B7' B11' B6' 13.2(9) . .
B12' B7' B11' B6' 148.8(12) . .
B8' B7' B11' B6' 119.2(12) . .
C3' B8' B12' B9' -38.8(11) . .
B2' B8' B12' B9' -98.3(16) . .
B7' B8' B12' B9' -134.5(13) . .
C3' B8' B12' B11' 58.0(17) . .
B9' B8' B12' B11' 96.8(15) . .
B2' B8' B12' B11' -2(2) . .
B7' B8' B12' B11' -37.7(13) . .
C3' B8' B12' B7' 95.7(12) . .
B9' B8' B12' B7' 134.5(13) . .
B2' B8' B12' B7' 36.2(13) . .
C3' B8' B12' B10' -6.9(16) . .
B9' B8' B12' B10' 31.9(12) . .
B2' B8' B12' B10' -66.4(18) . .
B7' B8' B12' B10' -102.6(13) . .
C3' B9' B12' B8' 39.6(12) . .
B4' B9' B12' B8' 98.0(13) . .
B10' B9' B12' B8' 145.3(13) . .
C3' B9' B12' B11' -72.3(15) . .
B8' B9' B12' B11' -111.9(14) . .
B4' B9' B12' B11' -13.9(16) . .
B10' B9' B12' B11' 33.4(12) . .
C3' B9' B12' B7' -3.3(17) . .
B8' B9' B12' B7' -42.8(12) . .
B4' B9' B12' B7' 55.2(16) . .
B10' B9' B12' B7' 102.5(13) . .
C3' B9' B12' B10' -105.8(13) . .
B8' B9' B12' B10' -145.3(13) . .
B4' B9' B12' B10' -47.3(11) . .
B5' B11' B12' B8' -57.8(17) . .
B10' B11' B12' B8' -99.8(15) . .
B6' B11' B12' B8' 7.1(19) . .
B7' B11' B12' B8' 37.4(13) . .
B5' B11' B12' B9' 8.1(16) . .
B10' B11' B12' B9' -33.9(12) . .
B6' B11' B12' B9' 73.1(16) . .
B7' B11' B12' B9' 103.3(13) . .
B5' B11' B12' B7' -95.2(12) . .
B10' B11' B12' B7' -137.2(12) . .
B6' B11' B12' B7' -30.3(12) . .
B5' B11' B12' B10' 42.0(11) . .
B6' B11' B12' B10' 106.9(14) . .
B7' B11' B12' B10' 137.2(12) . .
C1' B7' B12' B8' -70.1(17) . .
B11' B7' B12' B8' -143.2(13) . .
B6' B7' B12' B8' -116.7(12) . .
C1' B7' B12' B9' -29(2) . .
B8' B7' B12' B9' 41.2(12) . .
B11' B7' B12' B9' -102.0(13) . .
B6' B7' B12' B9' -75.5(14) . .
C1' B7' B12' B11' 73.2(16) . .
B8' B7' B12' B11' 143.2(13) . .
B6' B7' B12' B11' 26.5(10) . .
C1' B7' B12' B10' 35(2) . .
B8' B7' B12' B10' 105.1(13) . .
B11' B7' B12' B10' -38.1(11) . .
B6' B7' B12' B10' -11.6(14) . .
B5' B10' B12' B8' 69.3(15) . .
B9' B10' B12' B8' -32.3(12) . .
B11' B10' B12' B8' 110.0(14) . .
B4' B10' B12' B8' 11.2(15) . .
B5' B10' B12' B9' 101.6(12) . .
B11' B10' B12' B9' 142.3(13) . .
B4' B10' B12' B9' 43.4(10) . .
B5' B10' B12' B11' -40.7(11) . .
B9' B10' B12' B11' -142.3(13) . .
B4' B10' B12' B11' -98.8(12) . .
B5' B10' B12' B7' 0.2(15) . .
B9' B10' B12' B7' -101.4(13) . .
B11' B10' B12' B7' 40.9(11) . .
B4' B10' B12' B7' -57.9(13) . .
B4 Er1 O1 C24 -163.9(16) . .
Cl1 Er1 O1 C24 -30.6(16) . .
C19' Er1 O1 C24 72.0(17) . .
C18' Er1 O1 C24 97.8(16) . .
C12' Er1 O1 C24 54.5(16) . .
C1 Er1 O1 C24 -91.5(16) . .
C13' Er1 O1 C24 85.4(16) . .
B5 Er1 O1 C24 -128.0(16) . .
C11' Er1 O1 C24 44.4(16) . .
C3 Er1 O1 C24 -176.0(15) . .
B6 Er1 O1 C24 -99.6(16) . .
B4 Er1 O1 C21 23.5(13) . .
Cl1 Er1 O1 C21 156.7(13) . .
C19' Er1 O1 C21 -100.7(13) . .
C18' Er1 O1 C21 -74.8(13) . .
C12' Er1 O1 C21 -118.2(13) . .
C1 Er1 O1 C21 95.8(13) . .
C13' Er1 O1 C21 -87.3(13) . .
B5 Er1 O1 C21 59.4(13) . .
C11' Er1 O1 C21 -128.2(12) . .
C3 Er1 O1 C21 11.3(14) . .
B6 Er1 O1 C21 87.8(13) . .
B4' Er2 O1' C24' -162.0(15) . .
C19 Er2 O1' C24' 74.9(16) . .
Cl1 Er2 O1' C24' -27.2(15) . .
C18 Er2 O1' C24' 101.3(15) . .
C12 Er2 O1' C24' 57.4(15) . .
C13 Er2 O1' C24' 88.9(15) . .
C11 Er2 O1' C24' 47.3(16) . .
C1' Er2 O1' C24' -88.2(16) . .
B5' Er2 O1' C24' -125.0(15) . .
C3' Er2 O1' C24' -172.1(15) . .
B2' Er2 O1' C24' -138.3(15) . .
B4' Er2 O1' C21' 14.0(14) . .
C19 Er2 O1' C21' -109.1(14) . .
Cl1 Er2 O1' C21' 148.8(14) . .
C18 Er2 O1' C21' -82.7(14) . .
C12 Er2 O1' C21' -126.6(14) . .
C13 Er2 O1' C21' -95.0(14) . .
C11 Er2 O1' C21' -136.7(13) . .
C1' Er2 O1' C21' 87.8(14) . .
B5' Er2 O1' C21' 51.0(14) . .
C3' Er2 O1' C21' 3.9(15) . .
B2' Er2 O1' C21' 37.7(18) . .
O3 Na1 O2 C34 -76(2) 7_566 .
O3 Na1 O2 C34 104(2) . .
O2 Na1 O2 C34 56(100) 7_566 .
O4 Na1 O2 C34 -163(2) 7_566 .
O4 Na1 O2 C34 17(2) . .
C38 Na1 O2 C34 122(3) . .
C38 Na1 O2 C34 -58(3) 7_566 .
O3 Na1 O2 C31 110(2) 7_566 .
O3 Na1 O2 C31 -70(2) . .
O2 Na1 O2 C31 -117(100) 7_566 .
O4 Na1 O2 C31 23(2) 7_566 .
O4 Na1 O2 C31 -157(2) . .
C38 Na1 O2 C31 -51(2) . .
C38 Na1 O2 C31 129(2) 7_566 .
O3 Na1 O3 C35 -96(100) 7_566 .
O2 Na1 O3 C35 151(2) . .
O2 Na1 O3 C35 -29(2) 7_566 .
O4 Na1 O3 C35 60(2) 7_566 .
O4 Na1 O3 C35 -120(2) . .
C38 Na1 O3 C35 112(3) . .
C38 Na1 O3 C35 -68(3) 7_566 .
O3 Na1 O3 C38 152(100) 7_566 .
O2 Na1 O3 C38 38(3) . .
O2 Na1 O3 C38 -142(3) 7_566 .
O4 Na1 O3 C38 -53(3) 7_566 .
O4 Na1 O3 C38 127(3) . .
C38 Na1 O3 C38 180.00(3) 7_566 .
O3 Na1 O4 C42 83(6) 7_566 .
O3 Na1 O4 C42 -97(6) . .
O2 Na1 O4 C42 -5(6) . .
O2 Na1 O4 C42 175(6) 7_566 .
O4 Na1 O4 C42 -128(100) 7_566 .
C38 Na1 O4 C42 -74(6) . .
C38 Na1 O4 C42 106(6) 7_566 .
O3 Na1 O4 C39 -129(3) 7_566 .
O3 Na1 O4 C39 51(3) . .
O2 Na1 O4 C39 143(3) . .
O2 Na1 O4 C39 -37(3) 7_566 .
O4 Na1 O4 C39 20(100) 7_566 .
C38 Na1 O4 C39 74(3) . .
C38 Na1 O4 C39 -106(3) 7_566 .
O7 Na2 O5 C43 51(3) . .
O5 Na2 O5 C43 -129(3) 2 .
O6 Na2 O5 C43 172(3) . .
O6 Na2 O5 C43 -70(3) 2 .
O7 Na2 O5 C46 -158(3) . .
O5 Na2 O5 C46 22(3) 2 .
O6 Na2 O5 C46 -37(3) . .
O6 Na2 O5 C46 81(3) 2 .
O7 Na2 O6 C47 26(2) . .
O5 Na2 O6 C47 -63(2) . .
O5 Na2 O6 C47 121(2) 2 .
O6 Na2 O6 C47 -154(2) 2 .
O7 Na2 O6 C50 -147(2) . .
O5 Na2 O6 C50 125(3) . .
O5 Na2 O6 C50 -52(3) 2 .
O6 Na2 O6 C50 33(2) 2 .
O5 Na2 O7 C51 59.7(17) . 2
O5 Na2 O7 C51 -120.3(17) 2 2
O6 Na2 O7 C51 -24.2(17) . 2
O6 Na2 O7 C51 155.8(17) 2 2
O5 Na2 O7 C51 -120.3(17) . .
O5 Na2 O7 C51 59.7(17) 2 .
O6 Na2 O7 C51 155.8(17) . .
O6 Na2 O7 C51 -24.2(17) 2 .
B5 B6 C1 C11 -164.7(12) . .
B11 B6 C1 C11 128.2(16) . .
B7 B6 C1 C11 109.8(13) . .
Er1 B6 C1 C11 -121.7(12) . .
B5 B6 C1 B2 31(2) . .
B11 B6 C1 B2 -36(2) . .
B7 B6 C1 B2 -54.8(14) . .
Er1 B6 C1 B2 73.6(12) . .
B5 B6 C1 B7 85.5(14) . .
B11 B6 C1 B7 18.4(14) . .
Er1 B6 C1 B7 128.4(8) . .
B5 B6 C1 Er1 -43.0(12) . .
B11 B6 C1 Er1 -110.1(14) . .
B7 B6 C1 Er1 -128.4(8) . .
C3 B2 C1 C11 169.0(12) . .
B8 B2 C1 C11 -127.2(14) . .
Er1 B2 C1 C11 120.7(11) . .
C3 B2 C1 B6 -26(2) . .
B8 B2 C1 B6 38.2(19) . .
Er1 B2 C1 B6 -74.0(12) . .
C3 B2 C1 B7 -78.1(13) . .
B8 B2 C1 B7 -14.4(13) . .
Er1 B2 C1 B7 -126.5(8) . .
C3 B2 C1 Er1 48.3(11) . .
B8 B2 C1 Er1 112.1(12) . .
B12 B7 C1 C11 179.3(18) . .
B8 B7 C1 C11 123.8(14) . .
B11 B7 C1 C11 -129.2(13) . .
B6 B7 C1 C11 -114.2(15) . .
B12 B7 C1 B6 -67(2) . .
B8 B7 C1 B6 -122.1(14) . .
B11 B7 C1 B6 -15.0(12) . .
B12 B7 C1 B2 69(2) . .
B8 B7 C1 B2 13.3(13) . .
B11 B7 C1 B2 120.4(13) . .
B6 B7 C1 B2 135.4(13) . .
B12 B7 C1 Er1 -1(2) . .
B8 B7 C1 Er1 -56.1(14) . .
B11 B7 C1 Er1 51.0(14) . .
B6 B7 C1 Er1 66.0(11) . .
O1 Er1 C1 C11 105.4(11) . .
B4 Er1 C1 C11 -177.8(12) . .
Cl1 Er1 C1 C11 42.4(10) . .
C19' Er1 C1 C11 -61.8(11) . .
C18' Er1 C1 C11 -84.5(11) . .
C12' Er1 C1 C11 -26.2(13) . .
C13' Er1 C1 C11 -69.4(13) . .
B5 Er1 C1 C11 146.4(12) . .
C11' Er1 C1 C11 -32.7(11) . .
C3 Er1 C1 C11 -141.3(12) . .
B6 Er1 C1 C11 120.2(15) . .
O1 Er1 C1 B6 -14.8(11) . .
B4 Er1 C1 B6 62.0(10) . .
Cl1 Er1 C1 B6 -77.8(9) . .
C19' Er1 C1 B6 178.0(9) . .
C18' Er1 C1 B6 155.3(9) . .
C12' Er1 C1 B6 -146.3(9) . .
C13' Er1 C1 B6 170.5(9) . .
B5 Er1 C1 B6 26.2(9) . .
C11' Er1 C1 B6 -152.9(9) . .
C3 Er1 C1 B6 98.6(10) . .
O1 Er1 C1 B2 -141.0(9) . .
B4 Er1 C1 B2 -64.2(10) . .
Cl1 Er1 C1 B2 156.0(9) . .
C19' Er1 C1 B2 51.8(9) . .
C18' Er1 C1 B2 29.1(10) . .
C12' Er1 C1 B2 87.4(10) . .
C13' Er1 C1 B2 44.2(12) . .
B5 Er1 C1 B2 -100.0(10) . .
C11' Er1 C1 B2 80.9(9) . .
C3 Er1 C1 B2 -27.7(9) . .
B6 Er1 C1 B2 -126.2(13) . .
O1 Er1 C1 B7 -74.8(12) . .
B4 Er1 C1 B7 2.0(11) . .
Cl1 Er1 C1 B7 -137.8(11) . .
C19' Er1 C1 B7 118.0(10) . .
C18' Er1 C1 B7 95.3(11) . .
C12' Er1 C1 B7 153.7(10) . .
C13' Er1 C1 B7 110.5(11) . .
B5 Er1 C1 B7 -33.8(11) . .
C11' Er1 C1 B7 147.1(10) . .
C3 Er1 C1 B7 38.6(10) . .
B6 Er1 C1 B7 -60.0(12) . .
C1 B2 C3 B8 101.2(16) . .
Er1 B2 C3 B8 148.3(11) . .
C1 B2 C3 B4 -0.1(19) . .
B8 B2 C3 B4 -101.3(16) . .
Er1 B2 C3 B4 47.0(11) . .
C1 B2 C3 B9 78(2) . .
B8 B2 C3 B9 -22.9(18) . .
Er1 B2 C3 B9 125.3(17) . .
C1 B2 C3 Er1 -47.1(11) . .
B8 B2 C3 Er1 -148.3(11) . .
B12 B8 C3 B2 -114.2(16) . .
B9 B8 C3 B2 -159.1(16) . .
B7 B8 C3 B2 -52.8(13) . .
B12 B8 C3 B4 1.3(17) . .
B9 B8 C3 B4 -43.6(14) . .
B2 B8 C3 B4 115.6(14) . .
B7 B8 C3 B4 62.7(16) . .
B12 B8 C3 B9 44.9(14) . .
B2 B8 C3 B9 159.1(16) . .
B7 B8 C3 B9 106.3(16) . .
B12 B8 C3 Er1 -70.6(18) . .
B9 B8 C3 Er1 -115.5(16) . .
B2 B8 C3 Er1 43.6(15) . .
B7 B8 C3 Er1 -9(2) . .
B5 B4 C3 B2 17.8(19) . .
B10 B4 C3 B2 79.2(17) . .
B9 B4 C3 B2 117.5(15) . .
Er1 B4 C3 B2 -53.1(12) . .
B5 B4 C3 B8 -56.5(17) . .
B10 B4 C3 B8 4.8(18) . .
B9 B4 C3 B8 43.1(13) . .
Er1 B4 C3 B8 -127.5(11) . .
B5 B4 C3 B9 -99.6(15) . .
B10 B4 C3 B9 -38.3(14) . .
Er1 B4 C3 B9 -170.6(11) . .
B5 B4 C3 Er1 71.0(11) . .
B10 B4 C3 Er1 132.3(13) . .
B9 B4 C3 Er1 170.6(11) . .
B8 B9 C3 B2 23.6(18) . .
B12 B9 C3 B2 -18(2) . .
B4 B9 C3 B2 -110.6(18) . .
B10 B9 C3 B2 -75(2) . .
B12 B9 C3 B8 -41.7(14) . .
B4 B9 C3 B8 -134.2(15) . .
B10 B9 C3 B8 -98.8(15) . .
B8 B9 C3 B4 134.2(15) . .
B12 B9 C3 B4 92.5(16) . .
B10 B9 C3 B4 35.4(13) . .
B8 B9 C3 Er1 123.9(14) . .
B12 B9 C3 Er1 82.2(16) . .
B4 B9 C3 Er1 -10.3(12) . .
B10 B9 C3 Er1 25.1(18) . .
O1 Er1 C3 B2 155.2(9) . .
B4 Er1 C3 B2 135.2(13) . .
Cl1 Er1 C3 B2 31.9(11) . .
C19' Er1 C3 B2 -71.8(9) . .
C18' Er1 C3 B2 -102.4(10) . .
C12' Er1 C3 B2 -97.0(10) . .
C1 Er1 C3 B2 26.6(9) . .
C13' Er1 C3 B2 -119.0(9) . .
B5 Er1 C3 B2 99.6(10) . .
C11' Er1 C3 B2 -65.9(10) . .
B6 Er1 C3 B2 60.2(9) . .
O1 Er1 C3 B8 114.7(15) . .
B4 Er1 C3 B8 94.7(18) . .
Cl1 Er1 C3 B8 -8.6(19) . .
C19' Er1 C3 B8 -112.3(16) . .
C18' Er1 C3 B8 -142.8(16) . .
C12' Er1 C3 B8 -137.4(15) . .
C1 Er1 C3 B8 -13.9(15) . .
C13' Er1 C3 B8 -159.5(15) . .
B5 Er1 C3 B8 59.1(16) . .
C11' Er1 C3 B8 -106.4(16) . .
B6 Er1 C3 B8 19.8(15) . .
O1 Er1 C3 B4 20.0(10) . .
Cl1 Er1 C3 B4 -103.3(9) . .
C19' Er1 C3 B4 153.0(9) . .
C18' Er1 C3 B4 122.5(9) . .
C12' Er1 C3 B4 127.9(9) . .
C1 Er1 C3 B4 -108.6(9) . .
C13' Er1 C3 B4 105.8(9) . .
B5 Er1 C3 B4 -35.6(9) . .
C11' Er1 C3 B4 158.9(8) . .
B6 Er1 C3 B4 -74.9(9) . .
O1 Er1 C3 B9 30.5(14) . .
B4 Er1 C3 B9 10.4(13) . .
Cl1 Er1 C3 B9 -92.9(13) . .
C19' Er1 C3 B9 163.4(13) . .
C18' Er1 C3 B9 132.9(13) . .
C12' Er1 C3 B9 138.3(12) . .
C1 Er1 C3 B9 -98.2(13) . .
C13' Er1 C3 B9 116.3(12) . .
B5 Er1 C3 B9 -25.1(12) . .
C11' Er1 C3 B9 169.4(12) . .
B6 Er1 C3 B9 -64.5(13) . .
B6 C1 C11 C19 177.2(13) . .
B2 C1 C11 C19 -16.8(19) . .
B7 C1 C11 C19 -101.9(16) . .
Er1 C1 C11 C19 78.0(15) . .
B6 C1 C11 C12 -6(2) . .
B2 C1 C11 C12 160.5(13) . .
B7 C1 C11 C12 75.4(17) . .
Er1 C1 C11 C12 -104.7(14) . .
B6 C1 C11 Er2 86.7(14) . .
B2 C1 C11 Er2 -107.3(12) . .
B7 C1 C11 Er2 167.7(9) . .
Er1 C1 C11 Er2 -12.5(14) . .
O1' Er2 C11 C19 135.4(8) . .
B4' Er2 C11 C19 11.9(13) . .
Cl1 Er2 C11 C19 -147.9(8) . .
C18 Er2 C11 C19 38.0(8) . .
C12 Er2 C11 C19 115.5(13) . .
C13 Er2 C11 C19 77.7(10) . .
C1' Er2 C11 C19 -74.3(9) . .
B5' Er2 C11 C19 -81(2) . .
C3' Er2 C11 C19 -10.8(10) . .
B2' Er2 C11 C19 -42.0(9) . .
O1' Er2 C11 C12 19.9(9) . .
B4' Er2 C11 C12 -103.6(11) . .
C19 Er2 C11 C12 -115.5(13) . .
Cl1 Er2 C11 C12 96.6(8) . .
C18 Er2 C11 C12 -77.5(9) . .
C13 Er2 C11 C12 -37.8(9) . .
C1' Er2 C11 C12 170.2(8) . .
B5' Er2 C11 C12 163.4(18) . .
C3' Er2 C11 C12 -126.3(8) . .
B2' Er2 C11 C12 -157.5(8) . .
O1' Er2 C11 C1 -101.6(11) . .
B4' Er2 C11 C1 134.8(11) . .
C19 Er2 C11 C1 122.9(15) . .
Cl1 Er2 C11 C1 -24.9(10) . .
C18 Er2 C11 C1 160.9(13) . .
C12 Er2 C11 C1 -121.6(15) . .
C13 Er2 C11 C1 -159.4(13) . .
C1' Er2 C11 C1 48.7(11) . .
B5' Er2 C11 C1 42(3) . .
C3' Er2 C11 C1 112.1(11) . .
B2' Er2 C11 C1 80.9(11) . .
C19 C11 C12 C13 3.1(15) . .
C1 C11 C12 C13 -174.6(12) . .
Er2 C11 C12 C13 68.1(10) . .
C19 C11 C12 Er2 -65.0(9) . .
C1 C11 C12 Er2 117.2(13) . .
O1' Er2 C12 C11 -160.9(9) . .
B4' Er2 C12 C11 117.2(10) . .
C19 Er2 C12 C11 36.6(8) . .
Cl1 Er2 C12 C11 -78.3(8) . .
C18 Er2 C12 C11 77.0(9) . .
C13 Er2 C12 C11 113.1(13) . .
C1' Er2 C12 C11 -13.1(11) . .
B5' Er2 C12 C11 -168.4(12) . .
C3' Er2 C12 C11 70.1(10) . .
B2' Er2 C12 C11 27.8(10) . .
O1' Er2 C12 C13 86.0(10) . .
B4' Er2 C12 C13 4.1(14) . .
C19 Er2 C12 C13 -76.5(10) . .
Cl1 Er2 C12 C13 168.6(10) . .
C18 Er2 C12 C13 -36.0(9) . .
C11 Er2 C12 C13 -113.1(13) . .
C1' Er2 C12 C13 -126.2(9) . .
B5' Er2 C12 C13 78.6(17) . .
C3' Er2 C12 C13 -42.9(12) . .
B2' Er2 C12 C13 -85.3(11) . .
C11 C12 C13 C18 -1.2(16) . .
Er2 C12 C13 C18 67.0(10) . .
C11 C12 C13 C14 179.7(15) . .
Er2 C12 C13 C14 -112.1(17) . .
C11 C12 C13 Er2 -68.3(9) . .
O1' Er2 C13 C18 156.4(9) . .
B4' Er2 C13 C18 67.4(10) . .
C19 Er2 C13 C18 -37.8(8) . .
Cl1 Er2 C13 C18 -127.8(8) . .
C12 Er2 C13 C18 -115.4(13) . .
C11 Er2 C13 C18 -78.1(9) . .
C1' Er2 C13 C18 -27.0(12) . .
B5' Er2 C13 C18 94.4(11) . .
C3' Er2 C13 C18 31.1(9) . .
B2' Er2 C13 C18 -1.6(10) . .
O1' Er2 C13 C12 -88.2(10) . .
B4' Er2 C13 C12 -177.2(9) . .
C19 Er2 C13 C12 77.7(10) . .
Cl1 Er2 C13 C12 -12.4(10) . .
C18 Er2 C13 C12 115.4(13) . .
C11 Er2 C13 C12 37.3(8) . .
C1' Er2 C13 C12 88.5(12) . .
B5' Er2 C13 C12 -150.2(9) . .
C3' Er2 C13 C12 146.5(9) . .
B2' Er2 C13 C12 113.8(10) . .
O1' Er2 C13 C14 40.3(14) . .
B4' Er2 C13 C14 -48.7(15) . .
C19 Er2 C13 C14 -153.9(17) . .
Cl1 Er2 C13 C14 116.1(13) . .
C18 Er2 C13 C14 -116.1(18) . .
C12 Er2 C13 C14 128(2) . .
C11 Er2 C13 C14 165.8(17) . .
C1' Er2 C13 C14 -143.1(13) . .
B5' Er2 C13 C14 -21.7(19) . .
C3' Er2 C13 C14 -85.0(15) . .
B2' Er2 C13 C14 -117.7(14) . .
C18 C13 C14 C15 5(2) . .
C12 C13 C14 C15 -176.1(16) . .
Er2 C13 C14 C15 91.7(18) . .
C13 C14 C15 C16 -4(3) . .
C14 C15 C16 C17 3(3) . .
C15 C16 C17 C18 -4(3) . .
C16 C17 C18 C13 5(2) . .
C16 C17 C18 C19 -179.7(18) . .
C16 C17 C18 Er2 -84(2) . .
C12 C13 C18 C17 175.3(13) . .
C14 C13 C18 C17 -5(2) . .
Er2 C13 C18 C17 -117.7(13) . .
C12 C13 C18 C19 -1.1(16) . .
C14 C13 C18 C19 178.1(14) . .
Er2 C13 C18 C19 65.9(10) . .
C12 C13 C18 Er2 -67.0(10) . .
C14 C13 C18 Er2 112.2(14) . .
O1' Er2 C18 C17 89.3(15) . .
B4' Er2 C18 C17 -5.1(16) . .
C19 Er2 C18 C17 -133(2) . .
Cl1 Er2 C18 C17 -177.5(13) . .
C12 Er2 C18 C17 150.3(18) . .
C13 Er2 C18 C17 113.7(19) . .
C11 Er2 C18 C17 -170.1(18) . .
C1' Er2 C18 C17 -83.5(16) . .
B5' Er2 C18 C17 -6.0(18) . .
C3' Er2 C18 C17 -35.3(15) . .
B2' Er2 C18 C17 -67.7(15) . .
O1' Er2 C18 C13 -24.4(9) . .
B4' Er2 C18 C13 -118.8(9) . .
C19 Er2 C18 C13 113.8(12) . .
Cl1 Er2 C18 C13 68.9(10) . .
C12 Er2 C18 C13 36.6(8) . .
C11 Er2 C18 C13 76.2(9) . .
C1' Er2 C18 C13 162.8(8) . .
B5' Er2 C18 C13 -119.6(9) . .
C3' Er2 C18 C13 -148.9(9) . .
B2' Er2 C18 C13 178.6(9) . .
O1' Er2 C18 C19 -138.1(8) . .
B4' Er2 C18 C19 127.4(9) . .
Cl1 Er2 C18 C19 -44.9(10) . .
C12 Er2 C18 C19 -77.1(9) . .
C13 Er2 C18 C19 -113.8(12) . .
C11 Er2 C18 C19 -37.6(8) . .
C1' Er2 C18 C19 49.0(9) . .
B5' Er2 C18 C19 126.6(9) . .
C3' Er2 C18 C19 97.3(9) . .
B2' Er2 C18 C19 64.8(9) . .
C12 C11 C19 C18 -3.8(15) . .
C1 C11 C19 C18 173.8(13) . .
Er2 C11 C19 C18 -70.4(10) . .
C12 C11 C19 Er2 66.5(9) . .
C1 C11 C19 Er2 -115.8(13) . .
C17 C18 C19 C11 -172.5(16) . .
C13 C18 C19 C11 3.1(15) . .
Er2 C18 C19 C11 70.7(9) . .
C17 C18 C19 Er2 116.8(18) . .
C13 C18 C19 Er2 -67.6(10) . .
O1' Er2 C19 C11 -58.3(10) . .
B4' Er2 C19 C11 -172.4(8) . .
Cl1 Er2 C19 C11 32.6(9) . .
C18 Er2 C19 C11 -112.9(13) . .
C12 Er2 C19 C11 -36.1(8) . .
C13 Er2 C19 C11 -76.2(9) . .
C1' Er2 C19 C11 110.1(8) . .
B5' Er2 C19 C11 157.4(8) . .
C3' Er2 C19 C11 170.0(9) . .
B2' Er2 C19 C11 136.6(9) . .
O1' Er2 C19 C18 54.7(10) . .
B4' Er2 C19 C18 -59.5(10) . .
Cl1 Er2 C19 C18 145.5(8) . .
C12 Er2 C19 C18 76.9(9) . .
C13 Er2 C19 C18 36.7(8) . .
C11 Er2 C19 C18 112.9(13) . .
C1' Er2 C19 C18 -136.9(9) . .
B5' Er2 C19 C18 -89.7(11) . .
C3' Er2 C19 C18 -77.1(9) . .
B2' Er2 C19 C18 -110.5(9) . .
C24 O1 C21 C22 -6(3) . .
Er1 O1 C21 C22 168(2) . .
O1 C21 C22 C23 34(4) . .
C21 C22 C23 C24 -47(4) . .
C21 O1 C24 C23 -20(2) . .
Er1 O1 C24 C23 166.1(13) . .
C22 C23 C24 O1 40(3) . .
C34 O2 C31 C32 -20(3) . .
Na1 O2 C31 C32 154.7(15) . .
O2 C31 C32 C33 35(3) . .
C31 C32 C33 C34 -38(3) . .
C31 O2 C34 C33 -3(4) . .
Na1 O2 C34 C33 -177.3(17) . .
C32 C33 C34 O2 25(3) . .
C38 O3 C35 C36 -79(3) . .
Na1 O3 C35 C36 167(2) . .
C38 O3 C35 C37 -35(3) . .
Na1 O3 C35 C37 -149(2) . .
O3 C35 C36 C37 60(4) . .
C35 C36 C37 C38 -40(7) . .
O3 C35 C37 C36 -112(4) . .
O3 C35 C37 C38 35(3) . .
C36 C35 C37 C38 147(6) . .
C35 O3 C38 C37 44(5) . .
Na1 O3 C38 C37 174(3) . .
C35 O3 C38 Na1 -130(2) . .
C36 C37 C38 O3 -3(8) . .
C35 C37 C38 O3 -33(3) . .
C36 C37 C38 Na1 3(11) . .
C35 C37 C38 Na1 -27(6) . .
O3 Na1 C38 O3 180.00(4) 7_566 .
O2 Na1 C38 O3 -139(3) . .
O2 Na1 C38 O3 41(3) 7_566 .
O4 Na1 C38 O3 125(3) 7_566 .
O4 Na1 C38 O3 -55(3) . .
C38 Na1 C38 O3 1(95) 7_566 .
O3 Na1 C38 C37 172(4) 7_566 .
O3 Na1 C38 C37 -8(4) . .
O2 Na1 C38 C37 -147(7) . .
O2 Na1 C38 C37 33(7) 7_566 .
O4 Na1 C38 C37 117(7) 7_566 .
O4 Na1 C38 C37 -63(7) . .
C38 Na1 C38 C37 -7(95) 7_566 .
C42 O4 C39 C40 -58(7) . .
Na1 O4 C39 C40 146(4) . .
O4 C39 C40 C41 87(7) . .
C39 C40 C41 C42 -132(9) . .
C39 O4 C42 C41 6(7) . .
Na1 O4 C42 C41 165(4) . .
C40 C41 C42 O4 20(9) . .
C46 O5 C43 C44 24(4) . .
Na2 O5 C43 C44 179(2) . .
O5 C43 C44 C45 -12(4) . .
C43 C44 C45 C46 -4(5) . .
C43 O5 C46 C45 -27(5) . .
Na2 O5 C46 C45 179(2) . .
C44 C45 C46 O5 18(5) . .
C50 O6 C47 C48 16(4) . .
Na2 O6 C47 C48 -158(2) . .
O6 C47 C48 C49 -28(4) . .
C47 C48 C49 C50 30(4) . .
C47 O6 C50 C49 1(4) . .
Na2 O6 C50 C49 174(2) . .
C48 C49 C50 O6 -19(4) . .
C51 O7 C51 C52 -10.1(18) 2 .
Na2 O7 C51 C52 169.9(18) . .
O7 C51 C52 C52 30(5) . 2
C56 O8 C53 C54 -8(4) . .
O8 C53 C54 C55 0(4) . .
C53 C54 C55 C56 8(3) . .
C53 O8 C56 C55 13(3) . .
C54 C55 C56 O8 -13(3) . .
B11' B6' C1' C11' 130.0(13) . .
B5' B6' C1' C11' -162.2(11) . .
B7' B6' C1' C11' 112.2(13) . .
Er2 B6' C1' C11' -119.2(11) . .
B11' B6' C1' B2' -38.8(18) . .
B5' B6' C1' B2' 28.9(18) . .
B7' B6' C1' B2' -56.6(12) . .
Er2 B6' C1' B2' 72.0(11) . .
B11' B6' C1' B7' 17.8(13) . .
B5' B6' C1' B7' 85.5(13) . .
Er2 B6' C1' B7' 128.6(8) . .
B11' B6' C1' Er2 -110.8(12) . .
B5' B6' C1' Er2 -43.1(11) . .
B7' B6' C1' Er2 -128.6(8) . .
C3' B2' C1' C11' 167.1(11) . .
B8' B2' C1' C11' -125.7(13) . .
Er2 B2' C1' C11' 118.1(10) . .
C3' B2' C1' B6' -23.7(19) . .
B8' B2' C1' B6' 43.5(17) . .
Er2 B2' C1' B6' -72.8(11) . .
C3' B2' C1' B7' -79.2(13) . .
B8' B2' C1' B7' -12.0(12) . .
Er2 B2' C1' B7' -128.2(8) . .
C3' B2' C1' Er2 49.1(11) . .
B8' B2' C1' Er2 116.2(11) . .
B12' B7' C1' C11' 174.5(14) . .
B8' B7' C1' C11' 123.7(12) . .
B11' B7' C1' C11' -130.2(12) . .
B6' B7' C1' C11' -115.5(13) . .
B12' B7' C1' B6' -70.0(17) . .
B8' B7' C1' B6' -120.8(12) . .
B11' B7' C1' B6' -14.7(11) . .
B12' B7' C1' B2' 62.0(17) . .
B8' B7' C1' B2' 11.1(11) . .
B11' B7' C1' B2' 117.2(12) . .
B6' B7' C1' B2' 131.9(12) . .
B12' B7' C1' Er2 -4(2) . .
B8' B7' C1' Er2 -54.9(12) . .
B11' B7' C1' Er2 51.2(12) . .
B6' B7' C1' Er2 65.9(10) . .
O1' Er2 C1' C11' 105.2(9) . .
B4' Er2 C1' C11' -174.9(10) . .
C19 Er2 C1' C11' -61.6(9) . .
Cl1 Er2 C1' C11' 42.6(8) . .
C18 Er2 C1' C11' -84.8(9) . .
C12 Er2 C1' C11' -25.1(11) . .
C13 Er2 C1' C11' -70.0(11) . .
C11 Er2 C1' C11' -31.9(10) . .
B5' Er2 C1' C11' 146.4(10) . .
C3' Er2 C1' C11' -141.3(10) . .
B2' Er2 C1' C11' -115.5(13) . .
O1' Er2 C1' B6' -15.1(10) . .
B4' Er2 C1' B6' 64.7(8) . .
C19 Er2 C1' B6' 178.0(8) . .
Cl1 Er2 C1' B6' -77.7(7) . .
C18 Er2 C1' B6' 154.9(8) . .
C12 Er2 C1' B6' -145.4(8) . .
C13 Er2 C1' B6' 169.7(8) . .
C11 Er2 C1' B6' -152.2(8) . .
B5' Er2 C1' B6' 26.1(8) . .
C3' Er2 C1' B6' 98.4(8) . .
B2' Er2 C1' B6' 124.2(11) . .
O1' Er2 C1' B2' -139.3(7) . .
B4' Er2 C1' B2' -59.4(8) . .
C19 Er2 C1' B2' 53.9(8) . .
Cl1 Er2 C1' B2' 158.1(8) . .
C18 Er2 C1' B2' 30.7(9) . .
C12 Er2 C1' B2' 90.4(9) . .
C13 Er2 C1' B2' 45.5(11) . .
C11 Er2 C1' B2' 83.7(8) . .
B5' Er2 C1' B2' -98.0(8) . .
C3' Er2 C1' B2' -25.8(7) . .
O1' Er2 C1' B7' -76.2(10) . .
B4' Er2 C1' B7' 3.6(9) . .
C19 Er2 C1' B7' 116.9(9) . .
Cl1 Er2 C1' B7' -138.8(9) . .
C18 Er2 C1' B7' 93.8(9) . .
C12 Er2 C1' B7' 153.5(9) . .
C13 Er2 C1' B7' 108.6(10) . .
C11 Er2 C1' B7' 146.7(9) . .
B5' Er2 C1' B7' -35.0(9) . .
C3' Er2 C1' B7' 37.3(8) . .
B2' Er2 C1' B7' 63.1(10) . .
C1' B2' C3' B4' -1.7(19) . .
B8' B2' C3' B4' -103.2(13) . .
Er2 B2' C3' B4' 46.3(11) . .
C1' B2' C3' B9' 76.9(17) . .
B8' B2' C3' B9' -24.6(13) . .
Er2 B2' C3' B9' 124.9(12) . .
C1' B2' C3' B8' 101.5(14) . .
Er2 B2' C3' B8' 149.5(8) . .
C1' B2' C3' Er2 -48.0(11) . .
B8' B2' C3' Er2 -149.5(8) . .
B5' B4' C3' B2' 19.0(18) . .
B9' B4' C3' B2' 114.5(14) . .
B10' B4' C3' B2' 83.0(15) . .
Er2 B4' C3' B2' -51.8(12) . .
B5' B4' C3' B9' -95.5(13) . .
B10' B4' C3' B9' -31.5(11) . .
Er2 B4' C3' B9' -166.3(10) . .
B5' B4' C3' B8' -55.0(15) . .
B9' B4' C3' B8' 40.5(11) . .
B10' B4' C3' B8' 9.0(15) . .
Er2 B4' C3' B8' -125.8(10) . .
B5' B4' C3' Er2 70.8(10) . .
B9' B4' C3' Er2 166.3(10) . .
B10' B4' C3' Er2 134.8(12) . .
B8' B9' C3' B2' 25.6(13) . .
B12' B9' C3' B2' -11.9(18) . .
B4' B9' C3' B2' -111.4(14) . .
B10' B9' C3' B2' -78.8(16) . .
B8' B9' C3' B4' 136.9(12) . .
B12' B9' C3' B4' 99.4(13) . .
B10' B9' C3' B4' 32.6(12) . .
B12' B9' C3' B8' -37.5(11) . .
B4' B9' C3' B8' -136.9(12) . .
B10' B9' C3' B8' -104.4(14) . .
B8' B9' C3' Er2 121.6(12) . .
B12' B9' C3' Er2 84.1(14) . .
B4' B9' C3' Er2 -15.3(11) . .
B10' B9' C3' Er2 17.2(17) . .
B12' B8' C3' B2' -115.2(13) . .
B9' B8' C3' B2' -156.3(12) . .
B7' B8' C3' B2' -50.5(10) . .
B12' B8' C3' B4' -1.3(16) . .
B9' B8' C3' B4' -42.5(12) . .
B2' B8' C3' B4' 113.9(12) . .
B7' B8' C3' B4' 63.3(14) . .
B12' B8' C3' B9' 41.1(12) . .
B2' B8' C3' B9' 156.3(12) . .
B7' B8' C3' B9' 105.8(12) . .
B12' B8' C3' Er2 -74.5(15) . .
B9' B8' C3' Er2 -115.7(13) . .
B2' B8' C3' Er2 40.7(11) . .
B7' B8' C3' Er2 -9.9(16) . .
O1' Er2 C3' B2' 153.0(7) . .
B4' Er2 C3' B2' 135.3(12) . .
C19 Er2 C3' B2' -73.4(8) . .
Cl1 Er2 C3' B2' 30.4(9) . .
C18 Er2 C3' B2' -104.7(8) . .
C12 Er2 C3' B2' -99.2(8) . .
C13 Er2 C3' B2' -120.3(8) . .
C11 Er2 C3' B2' -67.8(8) . .
C1' Er2 C3' B2' 24.7(7) . .
B5' Er2 C3' B2' 98.5(8) . .
O1' Er2 C3' B4' 17.7(10) . .
C19 Er2 C3' B4' 151.3(9) . .
Cl1 Er2 C3' B4' -104.9(8) . .
C18 Er2 C3' B4' 120.0(9) . .
C12 Er2 C3' B4' 125.5(9) . .
C13 Er2 C3' B4' 104.3(9) . .
C11 Er2 C3' B4' 156.9(8) . .
C1' Er2 C3' B4' -110.6(9) . .
B5' Er2 C3' B4' -36.8(8) . .
B2' Er2 C3' B4' -135.3(12) . .
O1' Er2 C3' B9' 33.4(13) . .
B4' Er2 C3' B9' 15.7(11) . .
C19 Er2 C3' B9' 167.0(12) . .
Cl1 Er2 C3' B9' -89.2(12) . .
C18 Er2 C3' B9' 135.7(12) . .
C12 Er2 C3' B9' 141.2(11) . .
C13 Er2 C3' B9' 120.1(12) . .
C11 Er2 C3' B9' 172.6(11) . .
C1' Er2 C3' B9' -94.9(12) . .
B5' Er2 C3' B9' -21.1(11) . .
B2' Er2 C3' B9' -119.6(15) . .
O1' Er2 C3' B8' 115.2(12) . .
B4' Er2 C3' B8' 97.5(14) . .
C19 Er2 C3' B8' -111.2(12) . .
Cl1 Er2 C3' B8' -7.4(14) . .
C18 Er2 C3' B8' -142.5(13) . .
C12 Er2 C3' B8' -137.0(11) . .
C13 Er2 C3' B8' -158.1(12) . .
C11 Er2 C3' B8' -105.6(12) . .
C1' Er2 C3' B8' -13.1(11) . .
B5' Er2 C3' B8' 60.7(12) . .
B2' Er2 C3' B8' -37.8(11) . .
B6' C1' C11' C19' 175.6(12) . .
B2' C1' C11' C19' -15.2(18) . .
B7' C1' C11' C19' -100.4(15) . .
Er2 C1' C11' C19' 78.2(14) . .
B6' C1' C11' C12' -6.6(19) . .
B2' C1' C11' C12' 162.6(13) . .
B7' C1' C11' C12' 77.4(16) . .
Er2 C1' C11' C12' -104.0(13) . .
B6' C1' C11' Er1 84.1(13) . .
B2' C1' C11' Er1 -106.6(11) . .
B7' C1' C11' Er1 168.1(8) . .
Er2 C1' C11' Er1 -13.2(12) . .
O1 Er1 C11' C19' 133.7(7) . .
B4 Er1 C11' C19' 11.5(13) . .
Cl1 Er1 C11' C19' -148.9(7) . .
C18' Er1 C11' C19' 36.9(7) . .
C12' Er1 C11' C19' 113.8(11) . .
C1 Er1 C11' C19' -75.7(8) . .
C13' Er1 C11' C19' 77.9(8) . .
B5 Er1 C11' C19' -79(2) . .
C3 Er1 C11' C19' -11.8(8) . .
B6 Er1 C11' C19' -94.0(9) . .
O1 Er1 C11' C12' 19.9(9) . .
B4 Er1 C11' C12' -102.3(11) . .
Cl1 Er1 C11' C12' 97.2(8) . .
C19' Er1 C11' C12' -113.8(11) . .
C18' Er1 C11' C12' -76.9(9) . .
C1 Er1 C11' C12' 170.5(8) . .
C13' Er1 C11' C12' -35.9(8) . .
B5 Er1 C11' C12' 167(2) . .
C3 Er1 C11' C12' -125.6(8) . .
B6 Er1 C11' C12' 152.2(8) . .
O1 Er1 C11' C1' -101.8(9) . .
B4 Er1 C11' C1' 136.0(11) . .
Cl1 Er1 C11' C1' -24.4(9) . .
C19' Er1 C11' C1' 124.6(13) . .
C18' Er1 C11' C1' 161.5(11) . .
C12' Er1 C11' C1' -121.6(13) . .
C1 Er1 C11' C1' 48.9(10) . .
C13' Er1 C11' C1' -157.5(11) . .
B5 Er1 C11' C1' 46(2) . .
C3 Er1 C11' C1' 112.8(9) . .
B6 Er1 C11' C1' 30.6(12) . .
C19' C11' C12' C13' 3.2(16) . .
C1' C11' C12' C13' -175.0(12) . .
Er1 C11' C12' C13' 68.6(11) . .
C19' C11' C12' Er1 -65.4(8) . .
C1' C11' C12' Er1 116.4(12) . .
O1 Er1 C12' C13' 82.8(8) . .
B4 Er1 C12' C13' 4.1(13) . .
Cl1 Er1 C12' C13' 165.8(8) . .
C19' Er1 C12' C13' -79.3(9) . .
C18' Er1 C12' C13' -39.1(8) . .
C1 Er1 C12' C13' -128.7(8) . .
B5 Er1 C12' C13' 74(2) . .
C11' Er1 C12' C13' -116.1(12) . .
C3 Er1 C12' C13' -46.0(10) . .
B6 Er1 C12' C13' -170.2(10) . .
O1 Er1 C12' C11' -161.2(8) . .
B4 Er1 C12' C11' 120.1(10) . .
Cl1 Er1 C12' C11' -78.1(7) . .
C19' Er1 C12' C11' 36.7(7) . .
C18' Er1 C12' C11' 76.9(8) . .
C1 Er1 C12' C11' -12.6(10) . .
C13' Er1 C12' C11' 116.1(12) . .
B5 Er1 C12' C11' -169.5(16) . .
C3 Er1 C12' C11' 70.1(9) . .
B6 Er1 C12' C11' -54.1(14) . .
C11' C12' C13' C14' 179.3(16) . .
Er1 C12' C13' C14' -111.8(18) . .
C11' C12' C13' C18' -1.7(16) . .
Er1 C12' C13' C18' 67.2(9) . .
C11' C12' C13' Er1 -68.9(10) . .
O1 Er1 C13' C14' 42.4(11) . .
B4 Er1 C13' C14' -43.1(13) . .
Cl1 Er1 C13' C14' 118.7(11) . .
C19' Er1 C13' C14' -151.0(13) . .
C18' Er1 C13' C14' -114.4(15) . .
C12' Er1 C13' C14' 134.1(16) . .
C1 Er1 C13' C14' -141.3(11) . .
B5 Er1 C13' C14' -18.7(16) . .
C11' Er1 C13' C14' 170.1(13) . .
C3 Er1 C13' C14' -82.2(12) . .
B6 Er1 C13' C14' -89(4) . .
O1 Er1 C13' C12' -91.8(8) . .
B4 Er1 C13' C12' -177.3(9) . .
Cl1 Er1 C13' C12' -15.4(9) . .
C19' Er1 C13' C12' 74.8(9) . .
C18' Er1 C13' C12' 111.5(12) . .
C1 Er1 C13' C12' 84.5(10) . .
B5 Er1 C13' C12' -152.8(10) . .
C11' Er1 C13' C12' 36.0(8) . .
C3 Er1 C13' C12' 143.7(8) . .
B6 Er1 C13' C12' 137(4) . .
O1 Er1 C13' C18' 156.8(8) . .
B4 Er1 C13' C18' 71.3(9) . .
Cl1 Er1 C13' C18' -126.9(7) . .
C19' Er1 C13' C18' -36.6(8) . .
C12' Er1 C13' C18' -111.5(12) . .
C1 Er1 C13' C18' -26.9(12) . .
B5 Er1 C13' C18' 95.7(11) . .
C11' Er1 C13' C18' -75.5(8) . .
C3 Er1 C13' C18' 32.2(9) . .
B6 Er1 C13' C18' 26(5) . .
C12' C13' C14' C15' -177.7(17) . .
C18' C13' C14' C15' 3(2) . .
Er1 C13' C14' C15' 88.2(17) . .
C13' C14' C15' C16' 1(3) . .
C14' C15' C16' C17' -4(3) . .
C15' C16' C17' C18' 2(3) . .
C16' C17' C18' C19' 177.1(16) . .
C16' C17' C18' C13' 3(2) . .
C16' C17' C18' Er1 -84.9(17) . .
C14' C13' C18' C19' 178.7(12) . .
C12' C13' C18' C19' -0.5(15) . .
Er1 C13' C18' C19' 67.1(9) . .
C14' C13' C18' C17' -5.4(19) . .
C12' C13' C18' C17' 175.4(12) . .
Er1 C13' C18' C17' -117.0(11) . .
C14' C13' C18' Er1 111.6(13) . .
C12' C13' C18' Er1 -67.6(10) . .
O1 Er1 C18' C19' -138.0(8) . .
B4 Er1 C18' C19' 129.7(9) . .
Cl1 Er1 C18' C19' -43.6(9) . .
C12' Er1 C18' C19' -76.2(9) . .
C1 Er1 C18' C19' 49.1(9) . .
C13' Er1 C18' C19' -114.0(11) . .
B5 Er1 C18' C19' 126.0(9) . .
C11' Er1 C18' C19' -36.2(7) . .
C3 Er1 C18' C19' 98.1(9) . .
B6 Er1 C18' C19' 70.5(11) . .
O1 Er1 C18' C17' 87.9(12) . .
B4 Er1 C18' C17' -4.4(13) . .
Cl1 Er1 C18' C17' -177.7(10) . .
C19' Er1 C18' C17' -134.1(16) . .
C12' Er1 C18' C17' 149.7(15) . .
C1 Er1 C18' C17' -85.0(13) . .
C13' Er1 C18' C17' 111.9(16) . .
B5 Er1 C18' C17' -8.1(16) . .
C11' Er1 C18' C17' -170.3(15) . .
C3 Er1 C18' C17' -36.0(12) . .
B6 Er1 C18' C17' -63.6(16) . .
O1 Er1 C18' C13' -24.0(9) . .
B4 Er1 C18' C13' -116.2(9) . .
Cl1 Er1 C18' C13' 70.4(9) . .
C19' Er1 C18' C13' 114.0(11) . .
C12' Er1 C18' C13' 37.8(7) . .
C1 Er1 C18' C13' 163.2(7) . .
B5 Er1 C18' C13' -119.9(9) . .
C11' Er1 C18' C13' 77.8(8) . .
C3 Er1 C18' C13' -147.8(9) . .
B6 Er1 C18' C13' -175.5(8) . .
C12' C11' C19' C18' -3.5(14) . .
C1' C11' C19' C18' 174.7(12) . .
Er1 C11' C19' C18' -69.4(9) . .
C12' C11' C19' Er1 65.9(9) . .
C1' C11' C19' Er1 -115.9(12) . .
C17' C18' C19' C11' -172.2(15) . .
C13' C18' C19' C11' 2.5(15) . .
Er1 C18' C19' C11' 70.6(9) . .
C17' C18' C19' Er1 117.2(17) . .
C13' C18' C19' Er1 -68.1(9) . .
O1 Er1 C19' C11' -60.2(9) . .
B4 Er1 C19' C11' -172.9(8) . .
Cl1 Er1 C19' C11' 31.5(8) . .
C18' Er1 C19' C11' -114.8(11) . .
C12' Er1 C19' C11' -37.4(7) . .
C1 Er1 C19' C11' 108.5(8) . .
C13' Er1 C19' C11' -77.1(8) . .
B5 Er1 C19' C11' 155.7(9) . .
C3 Er1 C19' C11' 169.0(8) . .
B6 Er1 C19' C11' 109.8(8) . .
O1 Er1 C19' C18' 54.6(9) . .
B4 Er1 C19' C18' -58.1(10) . .
Cl1 Er1 C19' C18' 146.3(7) . .
C12' Er1 C19' C18' 77.4(9) . .
C1 Er1 C19' C18' -136.7(8) . .
C13' Er1 C19' C18' 37.7(8) . .
B5 Er1 C19' C18' -89.6(11) . .
C11' Er1 C19' C18' 114.8(11) . .
C3 Er1 C19' C18' -76.2(8) . .
B6 Er1 C19' C18' -135.4(8) . .
C24' O1' C21' C22' -8(3) . .
Er2 O1' C21' C22' 175.6(18) . .
O1' C21' C22' C23' 10(4) . .
C21' C22' C23' C24' -8(4) . .
C22' C23' C24' O1' 3(4) . .
C21' O1' C24' C23' 3(3) . .
Er2 O1' C24' C23' 179.6(17) . .
